data_4324476
loop_
_publ_author_name
'Michael J. Zdilla'
'Atul K. Verma'
'Sonny C. Lee'

_publ_contact_author_address
;                                                                               
 Department of Chemistry
 University of Waterloo
 200 University Avenue West
 Waterloo, Ontario  N2L 3G1
 CANADA  
;
_publ_contact_author_email sclee@uwaterloo.ca
_publ_contact_author_fax 519-746-0435
_publ_contact_author_name 'Sonny C. Lee'
_publ_contact_author_phone '519-885-1211 x37501'
_publ_section_title
;
 Iron-Mediated Hydrazine Reduction and the Formation of Iron-Arylimide
 Heterocubanes
;
_journal_name_full 'Inorganic Chemistry'
_journal_page_first 1551
_journal_page_last 1562
_journal_paper_doi 10.1021/ic1021627
_journal_volume 50
_journal_year 2011
_chemical_compound_source 'Chemical Synthesis, S. C. Lee Lab'
_chemical_formula_moiety '[(Fe 3+)4 (C6 H5 N 2-)4 (C9 H11 S 1-)4], 1.5 (C6 H6)'
_chemical_formula_structural '[Fe4(N C6 H5)4(S C9 H11)]. 1.5(C6 H6)'
_chemical_formula_sum 'C69 H73 Fe4 N4 S4'
_chemical_formula_weight 1309.96
_chemical_name_common Fe4(NPh)4(SMes)4
_chemical_name_systematic
; 
? 
;
_space_group_IT_number 2
_symmetry_cell_setting triclinic
_symmetry_space_group_name_Hall '-P 1'
_symmetry_space_group_name_H-M 'P -1'
_atom_sites_solution_hydrogens geom
_atom_sites_solution_primary direct
_atom_sites_solution_secondary difmap
_audit_creation_method SHELXL
_cell_angle_alpha 105.992(2)
_cell_angle_beta 96.730(2)
_cell_angle_gamma 93.088(2)
_cell_formula_units_Z 4
_cell_length_a 15.2729(7)
_cell_length_b 18.6174(7)
_cell_length_c 23.6395(10)
_cell_measurement_reflns_used 40362
_cell_measurement_temperature 170(2)
_cell_measurement_theta_max 23.00
_cell_measurement_theta_min 1.14
_cell_volume 6390.9(5)
_computing_cell_refinement 'HKL Suite (Enraf-Nonius)'
_computing_data_collection 'HKL Suite (Enraf-Nonius)'
_computing_data_reduction 'HKL Suite (Enraf-Nonius)'
_computing_molecular_graphics 'SHELXTL V5.04'
_computing_publication_material 'CIFTAB Release 97-1 (Sheldrick, 1993)'
_computing_structure_refinement 'SHELXL-93 (Sheldrick, 1993)'
_computing_structure_solution 'SHELXS-86 (Sheldrick, 1990)'
_diffrn_ambient_temperature 170(2)
_diffrn_measured_fraction_theta_full 0.998
_diffrn_measured_fraction_theta_max 0.998
_diffrn_measurement_device 'Nonius kappa CCD area detector'
_diffrn_measurement_method 'omega scan'
_diffrn_radiation_monochromator graphite
_diffrn_radiation_source 'fine-focus sealed tube'
_diffrn_radiation_type MoK\a
_diffrn_radiation_wavelength 0.71073
_diffrn_reflns_av_R_equivalents 0.105
_diffrn_reflns_av_sigmaI/netI 0.1286
_diffrn_reflns_limit_h_max 16
_diffrn_reflns_limit_h_min -16
_diffrn_reflns_limit_k_max 19
_diffrn_reflns_limit_k_min -20
_diffrn_reflns_limit_l_max 25
_diffrn_reflns_limit_l_min 0
_diffrn_reflns_number 40362
_diffrn_reflns_theta_full 46.00
_diffrn_reflns_theta_max 23.00
_diffrn_reflns_theta_min 1.14
_diffrn_standards_number 0
_exptl_absorpt_coefficient_mu 1.064
_exptl_absorpt_correction_T_max 0.94851
_exptl_absorpt_correction_T_min 0.83945
_exptl_absorpt_correction_type gaussian
_exptl_crystal_colour 'dark brown'
_exptl_crystal_density_diffrn 1.361
_exptl_crystal_description plate
_exptl_crystal_F_000 2732
_exptl_crystal_size_max 0.12
_exptl_crystal_size_mid 0.08
_exptl_crystal_size_min 0.05
_refine_diff_density_max 0.434
_refine_diff_density_min -0.416
_refine_diff_density_rms 0.087
_refine_ls_extinction_method none
_refine_ls_goodness_of_fit_all 1.022
_refine_ls_goodness_of_fit_obs 1.105
_refine_ls_hydrogen_treatment mixed
_refine_ls_matrix_type full
_refine_ls_number_parameters 1483
_refine_ls_number_reflns 40362
_refine_ls_number_restraints 0
_refine_ls_restrained_S_all 1.022
_refine_ls_restrained_S_obs 1.105
_refine_ls_R_factor_all 0.1316
_refine_ls_R_factor_obs 0.0591
_refine_ls_shift/esd_max 0.003
_refine_ls_shift/esd_mean 0.000
_refine_ls_structure_factor_coef Fsqd
_refine_ls_weighting_details 'w=1/[\s^2^(Fo^2^)+(0.0029P)^2^+10.7821P] where P=(Fo^2^+2Fc^2^)/3'
_refine_ls_weighting_scheme calc
_refine_ls_wR_factor_all 0.1168
_refine_ls_wR_factor_obs 0.0927
_reflns_number_observed 10168
_reflns_number_total 17699
_reflns_observed_criterion >2sigma(I)
_cod_data_source_file ic1021627_si_002_3.cif
_cod_data_source_block 76_5s_909gauss
_cod_depositor_comments
;
The following automatic conversions were performed:

'_exptl_absorpt_correction_type' value 'Gaussian' changed to
'gaussian' according to the built-in table from CIF Core dictionary
named 'cif_core.dic' version 2.4.1 from 2010-06-29.

Automatic conversion script
Id: cif_fix_values 1715 2011-07-08 13:25:40Z adriana 

The following automatic conversions were performed:

'_refine_ls_weighting_scheme' value 'calc
w=1/[\s^2^(Fo^2^)+(0.0029P)^2^+10.7821P] where P=(Fo^2^+2Fc^2^)/3'
was changed to 'calc'. New tag '_refine_ls_weighting_details' was
created. The value of the new tag was set to
'w=1/[\s^2^(Fo^2^)+(0.0029P)^2^+10.7821P] where P=(Fo^2^+2Fc^2^)/3'.

Automatic conversion script
Id: cif_fix_values 3143 2015-03-26 13:38:13Z robertas 
;
_cod_database_code 4324476

loop_
_symmetry_equiv_pos_as_xyz
'x, y, z'
'-x, -y, -z'

loop_
_atom_site_aniso_label
_atom_site_aniso_U_11
_atom_site_aniso_U_22
_atom_site_aniso_U_33
_atom_site_aniso_U_23
_atom_site_aniso_U_13
_atom_site_aniso_U_12
Fe1_1 0.0318(6) 0.0295(5) 0.0427(6) 0.0124(5) 0.0136(5) 0.0035(4)
Fe2_1 0.0321(6) 0.0273(5) 0.0358(6) 0.0097(5) 0.0096(5) 0.0024(4)
Fe3_1 0.0298(6) 0.0272(5) 0.0328(6) 0.0113(5) 0.0071(5) 0.0047(4)
Fe4_1 0.0282(6) 0.0365(6) 0.0368(6) 0.0134(5) 0.0051(5) 0.0005(5)
S1_1 0.061(2) 0.0442(12) 0.101(2) 0.0371(12) 0.0512(14) 0.0186(10)
S2_1 0.0383(13) 0.0318(10) 0.0649(13) 0.0080(10) 0.0149(10) 0.0019(9)
S3_1 0.0365(12) 0.0274(9) 0.0470(11) 0.0111(9) 0.0012(9) 0.0029(8)
S4_1 0.0343(13) 0.089(2) 0.0476(12) 0.0345(12) 0.0052(10) 0.0078(11)
N1_1 0.033(4) 0.033(3) 0.041(3) 0.012(3) 0.012(3) 0.004(3)
N2_1 0.030(4) 0.026(3) 0.038(3) 0.014(3) 0.014(3) 0.003(2)
N3_1 0.024(3) 0.030(3) 0.029(3) 0.011(3) 0.006(3) 0.001(2)
N4_1 0.025(3) 0.031(3) 0.042(3) 0.013(3) 0.014(3) 0.005(3)
C1_1 0.034(5) 0.041(4) 0.041(5) 0.003(4) 0.015(4) -0.013(4)
C2_1 0.090(8) 0.103(7) 0.057(6) 0.027(6) 0.003(6) -0.063(6)
C3_1 0.114(10) 0.139(9) 0.061(6) 0.041(7) -0.027(6) -0.076(8)
C4_1 0.112(9) 0.106(8) 0.054(6) 0.009(6) 0.003(6) -0.079(7)
C5_1 0.050(6) 0.041(5) 0.070(6) 0.003(4) 0.015(5) -0.016(4)
C6_1 0.035(5) 0.041(4) 0.056(5) 0.020(4) 0.007(4) 0.003(4)
C7_1 0.056(6) 0.016(4) 0.035(4) 0.003(3) 0.009(4) 0.005(3)
C8_1 0.072(6) 0.051(5) 0.042(5) 0.016(4) 0.026(5) 0.020(4)
C9_1 0.089(8) 0.055(5) 0.035(5) 0.018(4) 0.018(5) 0.008(5)
C10_1 0.106(9) 0.043(5) 0.044(5) 0.017(4) 0.003(6) 0.023(5)
C11_1 0.056(6) 0.044(5) 0.049(5) 0.004(4) 0.002(5) 0.015(4)
C12_1 0.049(6) 0.037(4) 0.039(5) 0.013(4) 0.003(4) 0.010(4)
C13_1 0.031(4) 0.032(4) 0.024(4) 0.011(3) 0.003(3) -0.002(3)
C14_1 0.035(5) 0.029(4) 0.042(4) 0.009(3) 0.009(4) 0.001(3)
C15_1 0.036(5) 0.046(5) 0.057(5) 0.012(4) 0.021(4) 0.004(4)
C16_1 0.037(5) 0.047(5) 0.037(4) 0.000(4) 0.017(4) -0.009(4)
C17_1 0.044(5) 0.035(4) 0.037(4) 0.011(4) 0.009(4) -0.005(4)
C18_1 0.035(5) 0.032(4) 0.023(4) 0.007(3) 0.007(3) 0.002(3)
C19_1 0.026(4) 0.028(4) 0.034(4) 0.012(3) 0.007(3) 0.000(3)
C20_1 0.046(6) 0.028(4) 0.060(5) -0.003(4) -0.006(4) 0.011(4)
C21_1 0.031(5) 0.054(5) 0.077(6) 0.012(5) -0.017(4) 0.004(4)
C22_1 0.042(5) 0.043(5) 0.057(5) 0.018(4) 0.009(4) 0.017(4)
C23_1 0.053(6) 0.039(4) 0.045(5) 0.009(4) 0.012(4) 0.013(4)
C24_1 0.035(5) 0.049(5) 0.035(4) 0.012(4) 0.008(4) 0.011(4)
C25_1 0.042(6) 0.040(4) 0.062(5) 0.023(4) 0.027(4) 0.010(4)
C26_1 0.036(5) 0.049(5) 0.050(5) 0.025(4) 0.021(4) 0.005(4)
C27_1 0.056(6) 0.040(4) 0.041(5) 0.006(4) 0.010(4) 0.008(4)
C28_1 0.050(6) 0.035(4) 0.054(5) 0.019(4) 0.015(4) 0.008(4)
C29_1 0.030(5) 0.061(5) 0.068(6) 0.012(5) 0.003(4) 0.001(4)
C30_1 0.044(6) 0.041(5) 0.073(6) 0.001(4) 0.022(5) 0.004(4)
C31_1 0.063(7) 0.081(6) 0.060(6) 0.026(5) 0.004(5) 0.011(5)
C32_1 0.075(7) 0.054(5) 0.082(6) 0.019(5) 0.024(5) 0.027(5)
C33_1 0.054(7) 0.105(7) 0.086(7) -0.025(6) 0.018(5) -0.001(5)
C34_1 0.037(5) 0.028(4) 0.047(5) 0.008(4) 0.007(4) 0.002(3)
C35_1 0.050(5) 0.029(4) 0.050(5) 0.007(4) 0.004(4) 0.000(4)
C36_1 0.061(6) 0.039(4) 0.044(5) 0.017(4) 0.010(4) 0.012(4)
C37_1 0.043(5) 0.035(4) 0.056(5) 0.013(4) 0.004(4) 0.000(4)
C38_1 0.052(5) 0.042(4) 0.032(4) 0.006(4) -0.003(4) -0.001(4)
C39_1 0.051(5) 0.035(4) 0.049(5) 0.008(4) 0.004(4) 0.002(4)
C40_1 0.090(7) 0.049(5) 0.053(5) 0.014(4) -0.002(5) -0.008(5)
C41_1 0.056(6) 0.054(5) 0.076(6) 0.029(5) 0.006(5) -0.008(4)
C42_1 0.080(7) 0.063(5) 0.045(5) 0.020(4) 0.015(5) -0.002(5)
C43_1 0.040(5) 0.020(3) 0.038(4) 0.012(3) 0.007(4) 0.005(3)
C44_1 0.043(5) 0.028(4) 0.034(4) 0.007(3) -0.003(4) 0.002(3)
C45_1 0.048(6) 0.038(4) 0.052(5) 0.008(4) -0.004(4) 0.002(4)
C46_1 0.077(7) 0.037(5) 0.046(6) 0.002(4) -0.014(5) 0.015(4)
C47_1 0.101(8) 0.043(5) 0.024(4) 0.002(4) 0.001(5) 0.002(5)
C48_1 0.074(7) 0.030(4) 0.039(5) 0.012(4) 0.011(5) 0.009(4)
C49_1 0.038(5) 0.060(5) 0.045(5) 0.011(4) 0.009(4) 0.006(4)
C50_1 0.133(10) 0.067(6) 0.065(6) 0.018(5) -0.049(6) 0.014(6)
C51_1 0.087(7) 0.065(5) 0.042(5) 0.007(4) 0.026(5) 0.005(5)
C52_1 0.025(4) 0.044(4) 0.027(4) 0.010(3) -0.005(3) -0.002(3)
C53_1 0.040(5) 0.045(5) 0.034(4) 0.017(4) -0.008(4) -0.002(4)
C54_1 0.059(6) 0.051(5) 0.051(5) 0.032(4) -0.002(4) -0.009(4)
C55_1 0.044(5) 0.064(5) 0.040(5) 0.027(4) 0.006(4) 0.003(4)
C56_1 0.045(5) 0.061(5) 0.027(4) 0.013(4) -0.003(4) 0.015(4)
C57_1 0.046(5) 0.036(4) 0.023(4) 0.001(3) -0.001(4) -0.002(4)
C58_1 0.080(7) 0.047(5) 0.065(6) 0.014(4) 0.000(5) 0.022(5)
C59_1 0.056(7) 0.141(8) 0.078(7) 0.065(6) 0.020(5) -0.006(6)
C60_1 0.067(6) 0.036(4) 0.047(5) 0.011(4) 0.003(4) -0.006(4)
Fe5_2 0.0267(6) 0.0259(5) 0.0274(5) 0.0080(4) 0.0041(4) 0.0012(4)
Fe6_2 0.0278(6) 0.0251(5) 0.0268(5) 0.0055(4) 0.0051(4) 0.0004(4)
Fe7_2 0.0260(6) 0.0245(5) 0.0271(5) 0.0065(4) 0.0046(4) -0.0011(4)
Fe8_2 0.0271(6) 0.0257(5) 0.0274(5) 0.0079(4) 0.0049(4) 0.0003(4)
S5_2 0.0380(12) 0.0338(10) 0.0413(11) 0.0149(9) -0.0026(9) 0.0048(8)
S6_2 0.0463(13) 0.0308(10) 0.0442(11) 0.0040(9) 0.0182(10) 0.0006(9)
S7_2 0.0312(11) 0.0276(9) 0.0399(11) 0.0010(8) 0.0070(9) -0.0019(8)
S8_2 0.0340(12) 0.0336(10) 0.0426(11) 0.0171(9) 0.0112(9) 0.0014(8)
N5_2 0.024(3) 0.023(3) 0.021(3) 0.004(2) 0.002(2) -0.001(2)
N6_2 0.031(4) 0.025(3) 0.024(3) 0.007(2) 0.012(3) 0.000(2)
N7_2 0.022(3) 0.026(3) 0.028(3) 0.008(2) 0.007(3) 0.007(2)
N8_2 0.026(3) 0.021(3) 0.022(3) 0.005(2) 0.004(3) 0.002(2)
C61_2 0.029(4) 0.019(3) 0.024(4) 0.010(3) -0.002(3) 0.001(3)
C62_2 0.037(5) 0.031(4) 0.031(4) 0.005(3) 0.009(4) -0.006(3)
C63_2 0.025(4) 0.055(5) 0.039(4) 0.022(4) -0.005(4) -0.017(4)
C64_2 0.058(6) 0.030(4) 0.047(5) 0.011(4) -0.016(4) -0.021(4)
C65_2 0.044(6) 0.031(4) 0.064(5) -0.003(4) -0.003(4) 0.002(4)
C66_2 0.035(5) 0.031(4) 0.039(4) 0.004(4) -0.008(4) -0.001(3)
C67_2 0.025(4) 0.028(4) 0.033(4) 0.006(3) 0.015(3) 0.002(3)
C68_2 0.042(5) 0.032(4) 0.041(5) 0.012(4) 0.010(4) 0.008(3)
C69_2 0.066(6) 0.034(4) 0.033(4) 0.020(4) 0.018(4) 0.014(4)
C70_2 0.069(7) 0.023(4) 0.054(5) 0.011(4) 0.034(5) 0.004(4)
C71_2 0.044(5) 0.034(4) 0.056(5) 0.009(4) 0.027(4) 0.000(4)
C72_2 0.043(5) 0.030(4) 0.024(4) 0.003(3) 0.011(4) 0.005(3)
C73_2 0.027(4) 0.017(3) 0.031(4) 0.004(3) 0.002(3) -0.009(3)
C74_2 0.040(5) 0.041(4) 0.032(4) 0.002(4) 0.009(4) 0.011(4)
C75_2 0.036(5) 0.048(5) 0.056(5) 0.011(4) 0.010(4) 0.009(4)
C76_2 0.044(6) 0.039(5) 0.075(6) 0.012(5) 0.030(5) 0.007(4)
C77_2 0.075(6) 0.043(5) 0.041(5) 0.010(4) 0.036(5) 0.009(4)
C78_2 0.053(5) 0.034(4) 0.037(4) 0.015(4) 0.014(4) 0.012(4)
C79_2 0.030(4) 0.033(4) 0.026(4) 0.017(3) 0.005(3) 0.004(3)
C80_2 0.028(5) 0.037(4) 0.038(4) 0.009(4) 0.001(4) 0.003(3)
C81_2 0.037(5) 0.050(5) 0.046(5) 0.023(4) -0.010(4) -0.005(4)
C82_2 0.031(5) 0.072(6) 0.053(5) 0.042(5) -0.007(4) 0.008(4)
C83_2 0.049(6) 0.041(4) 0.053(5) 0.015(4) 0.008(4) 0.017(4)
C84_2 0.035(5) 0.039(4) 0.037(4) 0.017(4) 0.007(4) 0.009(3)
C85_2 0.028(5) 0.035(4) 0.033(4) 0.017(3) -0.003(3) 0.003(3)
C86_2 0.038(5) 0.035(4) 0.030(4) 0.006(3) 0.001(4) 0.007(4)
C87_2 0.033(5) 0.039(4) 0.037(4) 0.011(4) -0.004(4) 0.007(4)
C88_2 0.049(6) 0.042(5) 0.051(5) 0.018(4) -0.015(4) 0.000(4)
C89_2 0.039(5) 0.040(4) 0.054(5) 0.025(4) 0.005(4) 0.005(4)
C90_2 0.041(5) 0.031(4) 0.040(4) 0.015(4) 0.008(4) 0.015(4)
C91_2 0.045(5) 0.043(4) 0.038(4) 0.009(4) 0.010(4) 0.006(4)
C92_2 0.045(6) 0.060(5) 0.104(7) 0.011(5) -0.011(5) -0.007(4)
C93_2 0.048(6) 0.059(5) 0.061(5) 0.025(4) 0.019(4) 0.018(4)
C94_2 0.033(5) 0.028(4) 0.031(4) -0.001(3) 0.013(4) -0.001(3)
C95_2 0.041(5) 0.038(4) 0.037(4) 0.012(4) 0.015(4) 0.005(4)
C96_2 0.038(5) 0.048(5) 0.047(5) 0.009(4) 0.015(4) -0.002(4)
C97_2 0.043(5) 0.034(4) 0.054(5) 0.013(4) 0.027(4) 0.003(4)
C98_2 0.034(5) 0.042(4) 0.043(5) 0.014(4) 0.008(4) 0.000(4)
C99_2 0.036(5) 0.025(4) 0.036(4) -0.006(3) 0.013(4) 0.007(3)
C100_2 0.037(5) 0.072(5) 0.056(5) 0.023(5) -0.002(4) 0.000(4)
C101_2 0.066(6) 0.058(5) 0.057(5) 0.016(4) 0.018(5) -0.011(4)
C102_2 0.051(5) 0.043(4) 0.041(4) 0.010(4) -0.003(4) 0.000(4)
C103_2 0.039(5) 0.020(3) 0.026(4) 0.000(3) 0.004(3) -0.001(3)
C104_2 0.048(5) 0.037(4) 0.037(4) 0.014(4) 0.005(4) 0.009(4)
C105_2 0.059(6) 0.055(5) 0.032(4) -0.001(4) 0.017(4) 0.018(4)
C106_2 0.048(6) 0.041(5) 0.052(5) 0.009(4) 0.003(4) 0.014(4)
C107_2 0.040(5) 0.039(4) 0.046(5) 0.018(4) 0.002(4) 0.005(4)
C108_2 0.040(5) 0.030(4) 0.035(4) 0.010(4) 0.010(4) 0.006(3)
C109_2 0.069(6) 0.083(6) 0.037(5) 0.023(4) 0.017(4) 0.029(5)
C110_2 0.065(6) 0.065(5) 0.072(6) 0.007(5) 0.021(5) 0.035(5)
C111_2 0.084(7) 0.070(6) 0.061(6) 0.042(5) 0.027(5) 0.030(5)
C112_2 0.032(5) 0.028(4) 0.033(4) 0.011(3) 0.010(3) 0.003(3)
C113_2 0.035(5) 0.034(4) 0.032(4) 0.003(4) 0.013(4) 0.000(3)
C114_2 0.043(5) 0.052(5) 0.032(4) 0.013(4) -0.001(4) -0.003(4)
C115_2 0.043(5) 0.049(5) 0.043(5) 0.026(4) 0.005(4) 0.009(4)
C116_2 0.050(6) 0.037(4) 0.044(5) 0.016(4) 0.010(4) 0.007(4)
C117_2 0.036(5) 0.035(4) 0.026(4) 0.012(3) 0.000(3) -0.001(3)
C118_2 0.044(5) 0.041(4) 0.052(5) 0.008(4) -0.006(4) 0.006(4)
C119_2 0.068(7) 0.082(6) 0.057(5) 0.033(5) 0.005(5) 0.027(5)
C120_2 0.057(6) 0.046(5) 0.052(5) -0.005(4) 0.008(4) 0.005(4)
C121_3 0.094(8) 0.076(7) 0.071(7) 0.012(6) 0.006(6) -0.006(6)
C122_3 0.153(13) 0.072(8) 0.106(10) 0.014(8) 0.026(9) -0.002(8)
C123_3 0.161(13) 0.050(7) 0.108(10) 0.017(7) 0.006(9) -0.003(7)
C124_3 0.090(8) 0.063(7) 0.110(9) 0.035(7) 0.020(7) 0.009(6)
C125_3 0.076(8) 0.079(8) 0.092(8) 0.022(7) 0.030(6) -0.002(6)
C126_3 0.078(8) 0.078(7) 0.084(8) 0.014(7) 0.033(6) -0.001(6)
C127_4 0.085(11) 0.090(10) 0.118(12) -0.029(9) 0.044(10) -0.002(8)
C128_4 0.075(10) 0.159(14) 0.062(8) -0.016(9) 0.013(7) 0.057(10)
C129_4 0.138(13) 0.080(8) 0.084(10) 0.039(7) 0.049(9) 0.062(8)
C130_4 0.080(8) 0.055(7) 0.092(9) -0.007(7) 0.022(7) 0.011(6)
C131_4 0.097(10) 0.111(10) 0.064(7) 0.029(8) 0.012(6) 0.062(8)
C132_4 0.146(14) 0.049(7) 0.145(13) 0.040(8) 0.099(11) 0.037(8)
C133_5 0.048(6) 0.059(5) 0.064(6) 0.023(5) 0.012(5) -0.002(5)
C134_5 0.032(5) 0.044(5) 0.070(6) 0.009(5) 0.003(4) 0.005(4)
C135_5 0.039(5) 0.053(5) 0.046(5) 0.019(4) -0.006(4) -0.005(4)
C136_5 0.044(6) 0.067(6) 0.047(5) 0.008(5) 0.009(4) -0.005(5)
C137_5 0.053(6) 0.054(5) 0.064(6) 0.006(5) 0.006(5) 0.017(4)
C138_5 0.049(6) 0.063(6) 0.074(6) 0.036(5) 0.004(5) 0.001(5)

loop_
_atom_site_label
_atom_site_type_symbol
_atom_site_fract_x
_atom_site_fract_y
_atom_site_fract_z
_atom_site_U_iso_or_equiv
_atom_site_thermal_displace_type
_atom_site_occupancy
_atom_site_calc_flag
_atom_site_refinement_flags
Fe1_1 Fe 0.15035(6) 0.24395(5) 0.20899(4) 0.0335(3) Uani 1 d .
Fe2_1 Fe 0.02714(6) 0.31265(5) 0.26641(4) 0.0312(3) Uani 1 d .
Fe3_1 Fe 0.00177(6) 0.16822(5) 0.20736(4) 0.0291(2) Uani 1 d .
Fe4_1 Fe 0.11204(6) 0.21439(5) 0.30773(4) 0.0333(3) Uani 1 d .
S1_1 S 0.25375(14) 0.26882(10) 0.15795(10) 0.0616(7) Uani 1 d .
S2_1 S -0.03713(12) 0.41833(9) 0.29223(9) 0.0456(5) Uani 1 d .
S3_1 S -0.08675(12) 0.06657(9) 0.15795(8) 0.0372(5) Uani 1 d .
S4_1 S 0.16634(13) 0.19218(12) 0.39220(8) 0.0538(6) Uani 1 d .
N1_1 N 0.1523(3) 0.3075(3) 0.2917(2) 0.0347(14) Uani 1 d .
N2_1 N 0.0280(3) 0.2567(2) 0.1821(2) 0.0295(13) Uani 1 d .
N3_1 N -0.0146(3) 0.2247(2) 0.2889(2) 0.0271(13) Uani 1 d .
N4_1 N 0.1244(3) 0.1495(3) 0.2278(2) 0.0313(14) Uani 1 d .
C1_1 C 0.2213(5) 0.3647(4) 0.3205(3) 0.040(2) Uani 1 d .
C2_1 C 0.2687(6) 0.3635(5) 0.3739(4) 0.086(3) Uani 1 d .
H2_1 H 0.2517(6) 0.3272(5) 0.3929(4) 0.103 Uiso 1 calc R
C3_1 C 0.3410(7) 0.4157(6) 0.3997(4) 0.109(4) Uani 1 d .
H3_1 H 0.3759(7) 0.4131(6) 0.4350(4) 0.131 Uiso 1 calc R
C4_1 C 0.3621(7) 0.4717(5) 0.3735(4) 0.097(4) Uani 1 d .
H4_1 H 0.4097(7) 0.5089(5) 0.3918(4) 0.117 Uiso 1 calc R
C5_1 C 0.3132(5) 0.4731(4) 0.3204(4) 0.056(2) Uani 1 d .
H5_1 H 0.3275(5) 0.5112(4) 0.3024(4) 0.068 Uiso 1 calc R
C6_1 C 0.2447(5) 0.4198(4) 0.2941(3) 0.042(2) Uani 1 d .
H6_1 H 0.2126(5) 0.4203(4) 0.2573(3) 0.051 Uiso 1 calc R
C7_1 C -0.0169(5) 0.2775(3) 0.1337(3) 0.036(2) Uani 1 d .
C8_1 C 0.0284(6) 0.2919(4) 0.0894(3) 0.052(2) Uani 1 d .
H8_1 H 0.0901(6) 0.2869(4) 0.0908(3) 0.063 Uiso 1 calc R
C9_1 C -0.0167(7) 0.3134(4) 0.0433(3) 0.058(2) Uani 1 d .
H9_1 H 0.0143(7) 0.3242(4) 0.0136(3) 0.069 Uiso 1 calc R
C10_1 C -0.1063(7) 0.3193(4) 0.0406(4) 0.064(3) Uani 1 d .
H10_1 H -0.1373(7) 0.3331(4) 0.0085(4) 0.076 Uiso 1 calc R
C11_1 C -0.1515(5) 0.3053(4) 0.0843(3) 0.051(2) Uani 1 d .
H11_1 H -0.2132(5) 0.3103(4) 0.0825(3) 0.062 Uiso 1 calc R
C12_1 C -0.1070(5) 0.2839(3) 0.1305(3) 0.041(2) Uani 1 d .
H12_1 H -0.1385(5) 0.2736(3) 0.1602(3) 0.049 Uiso 1 calc R
C13_1 C -0.0879(4) 0.2071(3) 0.3159(3) 0.029(2) Uani 1 d .
C14_1 C -0.1474(4) 0.2596(3) 0.3337(3) 0.035(2) Uani 1 d .
H14_1 H -0.1373(4) 0.3088(3) 0.3300(3) 0.042 Uiso 1 calc R
C15_1 C -0.2213(5) 0.2407(4) 0.3570(3) 0.045(2) Uani 1 d .
H15_1 H -0.2613(5) 0.2772(4) 0.3700(3) 0.055 Uiso 1 calc R
C16_1 C -0.2372(5) 0.1685(4) 0.3615(3) 0.042(2) Uani 1 d .
H16_1 H -0.2891(5) 0.1548(4) 0.3761(3) 0.051 Uiso 1 calc R
C17_1 C -0.1770(5) 0.1170(4) 0.3447(3) 0.039(2) Uani 1 d .
H17_1 H -0.1868(5) 0.0681(4) 0.3490(3) 0.046 Uiso 1 calc R
C18_1 C -0.1031(4) 0.1350(3) 0.3217(3) 0.030(2) Uani 1 d .
H18_1 H -0.0626(4) 0.0986(3) 0.3098(3) 0.036 Uiso 1 calc R
C19_1 C 0.1723(4) 0.0862(3) 0.2114(3) 0.029(2) Uani 1 d .
C20_1 C 0.2530(5) 0.0829(4) 0.2412(3) 0.049(2) Uani 1 d .
H20_1 H 0.2767(5) 0.1238(4) 0.2745(3) 0.058 Uiso 1 calc R
C21_1 C 0.3017(5) 0.0215(4) 0.2243(4) 0.057(2) Uani 1 d .
H21_1 H 0.3583(5) 0.0213(4) 0.2458(4) 0.069 Uiso 1 calc R
C22_1 C 0.2693(5) -0.0382(4) 0.1775(3) 0.046(2) Uani 1 d .
H22_1 H 0.3026(5) -0.0802(4) 0.1660(3) 0.055 Uiso 1 calc R
C23_1 C 0.1883(5) -0.0368(4) 0.1473(3) 0.045(2) Uani 1 d .
H23_1 H 0.1645(5) -0.0785(4) 0.1147(3) 0.055 Uiso 1 calc R
C24_1 C 0.1400(5) 0.0251(4) 0.1635(3) 0.039(2) Uani 1 d .
H24_1 H 0.0840(5) 0.0254(4) 0.1414(3) 0.047 Uiso 1 calc R
C25_1 C 0.3173(5) 0.1909(4) 0.1453(3) 0.045(2) Uani 1 d .
C26_1 C 0.2914(5) 0.1282(4) 0.0955(3) 0.041(2) Uani 1 d .
C27_1 C 0.3486(5) 0.0729(4) 0.0834(3) 0.046(2) Uani 1 d .
H27_1 H 0.3325(5) 0.0313(4) 0.0491(3) 0.056 Uiso 1 calc R
C28_1 C 0.4274(5) 0.0747(4) 0.1183(3) 0.044(2) Uani 1 d .
C29_1 C 0.4505(5) 0.1364(4) 0.1677(3) 0.055(2) Uani 1 d .
H29_1 H 0.5053(5) 0.1390(4) 0.1921(3) 0.066 Uiso 1 calc R
C30_1 C 0.3971(5) 0.1933(4) 0.1823(4) 0.054(2) Uani 1 d .
C31_1 C 0.2046(5) 0.1204(4) 0.0570(3) 0.067(2) Uani 1 d .
H31A_1 H 0.2030(12) 0.1607(15) 0.0378(15) 0.094 Uiso 1 calc R
H31B_1 H 0.1565(5) 0.1235(25) 0.0814(5) 0.094 Uiso 1 calc R
H31C_1 H 0.1974(14) 0.0717(11) 0.0266(13) 0.094 Uiso 1 calc R
C32_1 C 0.4883(5) 0.0126(4) 0.1024(4) 0.068(3) Uani 1 d .
H32A_1 H 0.4713(20) -0.0278(13) 0.1193(18) 0.096 Uiso 1 calc R
H32B_1 H 0.5495(6) 0.0326(7) 0.1186(18) 0.096 Uiso 1 calc R
H32C_1 H 0.4833(24) -0.0071(18) 0.0591(4) 0.096 Uiso 1 calc R
C33_1 C 0.4228(5) 0.2591(5) 0.2380(4) 0.092(3) Uani 1 d .
H33A_1 H 0.3754(20) 0.2637(23) 0.2630(14) 0.128 Uiso 1 calc R
H33B_1 H 0.4319(40) 0.3054(7) 0.2265(4) 0.128 Uiso 1 calc R
H33C_1 H 0.4777(24) 0.2505(17) 0.2601(15) 0.128 Uiso 1 calc R
C34_1 C 0.0424(4) 0.4956(3) 0.3024(3) 0.038(2) Uani 1 d .
C35_1 C 0.0600(5) 0.5202(4) 0.2541(3) 0.044(2) Uani 1 d .
C36_1 C 0.1201(5) 0.5832(4) 0.2642(3) 0.046(2) Uani 1 d .
H36_1 H 0.1326(5) 0.6002(4) 0.2314(3) 0.056 Uiso 1 calc R
C37_1 C 0.1620(5) 0.6219(4) 0.3204(3) 0.045(2) Uani 1 d .
C38_1 C 0.1421(5) 0.5963(4) 0.3674(3) 0.044(2) Uani 1 d .
H38_1 H 0.1689(5) 0.6229(4) 0.4065(3) 0.052 Uiso 1 calc R
C39_1 C 0.0841(5) 0.5331(4) 0.3595(3) 0.046(2) Uani 1 d .
C40_1 C 0.0168(6) 0.4818(4) 0.1911(3) 0.066(3) Uani 1 d .
H40A_1 H 0.0370(25) 0.4316(11) 0.1778(8) 0.092 Uiso 1 calc R
H40B_1 H 0.0332(26) 0.5113(14) 0.1648(5) 0.092 Uiso 1 calc R
H40C_1 H -0.0476(6) 0.4777(24) 0.1899(5) 0.092 Uiso 1 calc R
C41_1 C 0.2314(5) 0.6881(4) 0.3303(3) 0.061(2) Uani 1 d .
H41A_1 H 0.2902(6) 0.6731(9) 0.3407(19) 0.085 Uiso 1 calc R
H41B_1 H 0.2183(18) 0.7301(10) 0.3626(14) 0.085 Uiso 1 calc R
H41C_1 H 0.2300(20) 0.7036(16) 0.2938(7) 0.085 Uiso 1 calc R
C42_1 C 0.0656(5) 0.5075(4) 0.4125(3) 0.062(2) Uani 1 d .
H42A_1 H 0.0960(23) 0.5435(13) 0.4489(3) 0.086 Uiso 1 calc R
H42B_1 H 0.0870(26) 0.4580(12) 0.4090(10) 0.086 Uiso 1 calc R
H42C_1 H 0.0017(6) 0.5045(23) 0.4141(11) 0.086 Uiso 1 calc R
C43_1 C -0.1677(5) 0.0977(3) 0.1112(3) 0.032(2) Uani 1 d .
C44_1 C -0.2482(5) 0.1165(3) 0.1301(3) 0.036(2) Uani 1 d .
C45_1 C -0.3101(5) 0.1375(4) 0.0920(3) 0.048(2) Uani 1 d .
H45_1 H -0.3654(5) 0.1499(4) 0.1049(3) 0.058 Uiso 1 calc R
C46_1 C -0.2965(6) 0.1417(4) 0.0361(4) 0.057(2) Uani 1 d .
C47_1 C -0.2166(6) 0.1210(4) 0.0188(3) 0.059(2) Uani 1 d .
H47_1 H -0.2059(6) 0.1218(4) -0.0198(3) 0.070 Uiso 1 calc R
C48_1 C -0.1503(6) 0.0990(4) 0.0543(3) 0.047(2) Uani 1 d .
C49_1 C -0.2674(5) 0.1148(4) 0.1909(3) 0.048(2) Uani 1 d .
H49A_1 H -0.2590(26) 0.0649(8) 0.1957(7) 0.068 Uiso 1 calc R
H49B_1 H -0.3287(9) 0.1259(22) 0.1950(7) 0.068 Uiso 1 calc R
H49C_1 H -0.2271(17) 0.1524(16) 0.2213(3) 0.068 Uiso 1 calc R
C50_1 C -0.3648(7) 0.1692(4) -0.0026(4) 0.094(3) Uani 1 d .
H50A_1 H -0.3570(24) 0.2241(5) 0.0078(17) 0.131 Uiso 1 calc R
H50B_1 H -0.4242(7) 0.1533(26) 0.0036(18) 0.131 Uiso 1 calc R
H50C_1 H -0.3574(23) 0.1481(25) -0.0444(4) 0.131 Uiso 1 calc R
C51_1 C -0.0647(5) 0.0782(4) 0.0330(3) 0.065(3) Uani 1 d .
H51A_1 H -0.0535(15) 0.0283(12) 0.0366(19) 0.091 Uiso 1 calc R
H51B_1 H -0.0167(7) 0.1149(15) 0.0571(13) 0.091 Uiso 1 calc R
H51C_1 H -0.0674(12) 0.0779(25) -0.0087(7) 0.091 Uiso 1 calc R
C52_1 C 0.0743(4) 0.1799(4) 0.4287(3) 0.033(2) Uani 1 d .
C53_1 C 0.0539(5) 0.1094(4) 0.4371(3) 0.040(2) Uani 1 d .
C54_1 C -0.0192(5) 0.1000(4) 0.4652(3) 0.051(2) Uani 1 d .
H54_1 H -0.0339(5) 0.0521(4) 0.4702(3) 0.061 Uiso 1 calc R
C55_1 C -0.0712(5) 0.1569(5) 0.4860(3) 0.047(2) Uani 1 d .
C56_1 C -0.0482(5) 0.2257(4) 0.4791(3) 0.045(2) Uani 1 d .
H56_1 H -0.0829(5) 0.2658(4) 0.4937(3) 0.054 Uiso 1 calc R
C57_1 C 0.0242(5) 0.2396(4) 0.4514(3) 0.037(2) Uani 1 d .
C58_1 C 0.1089(5) 0.0447(4) 0.4154(3) 0.065(2) Uani 1 d .
H58A_1 H 0.1672(12) 0.0546(13) 0.4396(14) 0.090 Uiso 1 calc R
H58B_1 H 0.1160(26) 0.0391(17) 0.3738(7) 0.090 Uiso 1 calc R
H58C_1 H 0.0791(16) -0.0016(6) 0.4187(19) 0.090 Uiso 1 calc R
C59_1 C -0.1521(5) 0.1438(5) 0.5145(4) 0.085(3) Uani 1 d .
H59A_1 H -0.2053(6) 0.1508(29) 0.4897(13) 0.119 Uiso 1 calc R
H59B_1 H -0.1475(18) 0.1796(21) 0.5540(10) 0.119 Uiso 1 calc R
H59C_1 H -0.1558(20) 0.0925(11) 0.5180(22) 0.119 Uiso 1 calc R
C60_1 C 0.0454(5) 0.3180(3) 0.4474(3) 0.051(2) Uani 1 d .
H60A_1 H 0.0077(19) 0.3522(5) 0.4707(15) 0.071 Uiso 1 calc R
H60B_1 H 0.0345(26) 0.3184(6) 0.4058(4) 0.071 Uiso 1 calc R
H60C_1 H 0.1077(8) 0.3344(9) 0.4631(17) 0.071 Uiso 1 calc R
Fe5_2 Fe 0.48484(6) 0.74777(5) 0.20161(4) 0.0266(2) Uani 1 d .
Fe6_2 Fe 0.63179(6) 0.68121(5) 0.20125(4) 0.0269(2) Uani 1 d .
Fe7_2 Fe 0.62160(6) 0.81134(5) 0.28215(4) 0.0261(2) Uani 1 d .
Fe8_2 Fe 0.53713(6) 0.69010(5) 0.28902(4) 0.0266(2) Uani 1 d .
S5_2 S 0.37588(12) 0.77078(9) 0.14028(8) 0.0374(5) Uani 1 d .
S6_2 S 0.71125(12) 0.60869(9) 0.13948(8) 0.0409(5) Uani 1 d .
S7_2 S 0.69827(11) 0.91943(8) 0.33147(8) 0.0346(5) Uani 1 d .
S8_2 S 0.48790(12) 0.63508(9) 0.35194(8) 0.0350(5) Uani 1 d .
N5_2 N 0.5086(3) 0.6462(2) 0.2022(2) 0.0235(13) Uani 1 d .
N6_2 N 0.6059(3) 0.7806(2) 0.1943(2) 0.0263(13) Uani 1 d .
N7_2 N 0.4974(3) 0.7885(2) 0.2889(2) 0.0249(13) Uani 1 d .
N8_2 N 0.6621(3) 0.7153(2) 0.2890(2) 0.0231(12) Uani 1 d .
C61_2 C 0.4508(4) 0.5799(3) 0.1773(3) 0.023(2) Uani 1 d .
C62_2 C 0.3674(4) 0.5754(3) 0.1936(3) 0.034(2) Uani 1 d .
H62_2 H 0.3486(4) 0.6173(3) 0.2211(3) 0.041 Uiso 1 calc R
C63_2 C 0.3107(4) 0.5106(4) 0.1704(3) 0.040(2) Uani 1 d .
H63_2 H 0.2538(4) 0.5074(4) 0.1825(3) 0.048 Uiso 1 calc R
C64_2 C 0.3381(5) 0.4506(4) 0.1290(3) 0.048(2) Uani 1 d .
H64_2 H 0.2997(5) 0.4060(4) 0.1124(3) 0.057 Uiso 1 calc R
C65_2 C 0.4205(5) 0.4555(4) 0.1121(3) 0.050(2) Uani 1 d .
H65_2 H 0.4386(5) 0.4141(4) 0.0837(3) 0.060 Uiso 1 calc R
C66_2 C 0.4772(5) 0.5192(3) 0.1355(3) 0.038(2) Uani 1 d .
H66_2 H 0.5341(5) 0.5220(3) 0.1234(3) 0.045 Uiso 1 calc R
C67_2 C 0.6447(4) 0.8216(3) 0.1601(3) 0.028(2) Uani 1 d .
C68_2 C 0.5967(5) 0.8321(3) 0.1094(3) 0.037(2) Uani 1 d .
H68_2 H 0.5378(5) 0.8095(3) 0.0965(3) 0.045 Uiso 1 calc R
C69_2 C 0.6343(5) 0.8750(3) 0.0777(3) 0.041(2) Uani 1 d .
H69_2 H 0.6017(5) 0.8810(3) 0.0427(3) 0.049 Uiso 1 calc R
C70_2 C 0.7197(6) 0.9093(3) 0.0970(3) 0.047(2) Uani 1 d .
H70_2 H 0.7445(6) 0.9404(3) 0.0761(3) 0.056 Uiso 1 calc R
C71_2 C 0.7684(5) 0.8986(4) 0.1461(3) 0.044(2) Uani 1 d .
H71_2 H 0.8273(5) 0.9214(4) 0.1584(3) 0.052 Uiso 1 calc R
C72_2 C 0.7319(4) 0.8543(3) 0.1779(3) 0.033(2) Uani 1 d .
H72_2 H 0.7661(4) 0.8463(3) 0.2115(3) 0.040 Uiso 1 calc R
C73_2 C 0.4373(4) 0.8302(3) 0.3235(3) 0.026(2) Uani 1 d .
C74_2 C 0.3842(4) 0.8767(3) 0.3008(3) 0.039(2) Uani 1 d .
H74_2 H 0.3893(4) 0.8812(3) 0.2622(3) 0.046 Uiso 1 calc R
C75_2 C 0.3241(5) 0.9168(4) 0.3333(3) 0.047(2) Uani 1 d .
H75_2 H 0.2891(5) 0.9493(4) 0.3177(3) 0.056 Uiso 1 calc R
C76_2 C 0.3156(5) 0.9088(4) 0.3887(4) 0.051(2) Uani 1 d .
H76_2 H 0.2723(5) 0.9340(4) 0.4105(4) 0.062 Uiso 1 calc R
C77_2 C 0.3693(5) 0.8649(4) 0.4125(3) 0.051(2) Uani 1 d .
H77_2 H 0.3646(5) 0.8614(4) 0.4513(3) 0.061 Uiso 1 calc R
C78_2 C 0.4305(5) 0.8254(3) 0.3802(3) 0.039(2) Uani 1 d .
H78_2 H 0.4677(5) 0.7952(3) 0.3971(3) 0.047 Uiso 1 calc R
C79_2 C 0.7362(4) 0.6975(3) 0.3221(3) 0.028(2) Uani 1 d .
C80_2 C 0.7837(4) 0.7517(4) 0.3719(3) 0.035(2) Uani 1 d .
H80_2 H 0.7640(4) 0.8004(4) 0.3843(3) 0.042 Uiso 1 calc R
C81_2 C 0.8572(5) 0.7349(4) 0.4022(3) 0.044(2) Uani 1 d .
H81_2 H 0.8886(5) 0.7724(4) 0.4353(3) 0.053 Uiso 1 calc R
C82_2 C 0.8872(5) 0.6646(4) 0.3860(3) 0.048(2) Uani 1 d .
H82_2 H 0.9399(5) 0.6542(4) 0.4067(3) 0.057 Uiso 1 calc R
C83_2 C 0.8391(5) 0.6091(4) 0.3388(3) 0.047(2) Uani 1 d .
H83_2 H 0.8576(5) 0.5598(4) 0.3282(3) 0.056 Uiso 1 calc R
C84_2 C 0.7653(4) 0.6254(4) 0.3077(3) 0.035(2) Uani 1 d .
H84_2 H 0.7330(4) 0.5871(4) 0.2757(3) 0.042 Uiso 1 calc R
C85_2 C 0.3067(4) 0.6860(3) 0.1053(3) 0.031(2) Uani 1 d .
C86_2 C 0.3349(5) 0.6290(3) 0.0598(3) 0.035(2) Uani 1 d .
C87_2 C 0.2777(5) 0.5666(4) 0.0328(3) 0.037(2) Uani 1 d .
H87_2 H 0.2959(5) 0.5286(4) 0.0016(3) 0.045 Uiso 1 calc R
C88_2 C 0.1950(5) 0.5562(4) 0.0486(3) 0.048(2) Uani 1 d .
C89_2 C 0.1684(5) 0.6128(4) 0.0938(3) 0.042(2) Uani 1 d .
H89_2 H 0.1114(5) 0.6069(4) 0.1052(3) 0.051 Uiso 1 calc R
C90_2 C 0.2233(5) 0.6778(3) 0.1225(3) 0.036(2) Uani 1 d .
C91_2 C 0.4255(4) 0.6364(4) 0.0415(3) 0.042(2) Uani 1 d .
H91A_2 H 0.4707(4) 0.6354(20) 0.0742(7) 0.058 Uiso 1 calc R
H91B_2 H 0.4340(10) 0.6840(10) 0.0318(16) 0.058 Uiso 1 calc R
H91C_2 H 0.4306(10) 0.5946(12) 0.0065(10) 0.058 Uiso 1 calc R
C92_2 C 0.1339(5) 0.4847(4) 0.0184(4) 0.074(3) Uani 1 d .
H92A_2 H 0.0743(9) 0.4920(11) 0.0291(18) 0.104 Uiso 1 calc R
H92B_2 H 0.1567(19) 0.4429(7) 0.0315(17) 0.104 Uiso 1 calc R
H92C_2 H 0.1316(27) 0.4734(16) -0.0248(4) 0.104 Uiso 1 calc R
C93_2 C 0.1905(5) 0.7381(4) 0.1698(3) 0.053(2) Uani 1 d .
H93A_2 H 0.1327(14) 0.7203(10) 0.1775(14) 0.074 Uiso 1 calc R
H93B_2 H 0.1847(28) 0.7831(9) 0.1564(9) 0.074 Uiso 1 calc R
H93C_2 H 0.2326(15) 0.7500(18) 0.2064(7) 0.074 Uiso 1 calc R
C94_2 C 0.7860(4) 0.6729(3) 0.1210(3) 0.032(2) Uani 1 d .
C95_2 C 0.8679(5) 0.6990(4) 0.1581(3) 0.038(2) Uani 1 d .
C96_2 C 0.9238(5) 0.7488(4) 0.1420(3) 0.045(2) Uani 1 d .
H96_2 H 0.9779(5) 0.7684(4) 0.1671(3) 0.054 Uiso 1 calc R
C97_2 C 0.9051(5) 0.7715(4) 0.0915(3) 0.042(2) Uani 1 d .
C98_2 C 0.8262(5) 0.7423(3) 0.0555(3) 0.039(2) Uani 1 d .
H98_2 H 0.8130(5) 0.7560(3) 0.0198(3) 0.047 Uiso 1 calc R
C99_2 C 0.7658(4) 0.6940(3) 0.0691(3) 0.034(2) Uani 1 d .
C100_2 C 0.8947(5) 0.6762(4) 0.2132(3) 0.055(2) Uani 1 d .
H10A_2 H 0.8811(24) 0.6220(5) 0.2050(6) 0.077 Uiso 1 calc R
H10B_2 H 0.8621(19) 0.7027(17) 0.2448(6) 0.077 Uiso 1 calc R
H10C_2 H 0.9584(7) 0.6890(20) 0.2258(10) 0.077 Uiso 1 calc R
C101_2 C 0.9662(5) 0.8296(4) 0.0779(3) 0.060(2) Uani 1 d .
H10D_2 H 0.9674(24) 0.8777(7) 0.1084(12) 0.085 Uiso 1 calc R
H10E_2 H 0.9446(16) 0.8355(18) 0.0389(9) 0.085 Uiso 1 calc R
H10F_2 H 1.0260(7) 0.8131(12) 0.0777(19) 0.085 Uiso 1 calc R
C102_2 C 0.6794(5) 0.6653(4) 0.0289(3) 0.046(2) Uani 1 d .
H10G_2 H 0.6784(12) 0.6111(5) 0.0110(13) 0.065 Uiso 1 calc R
H10H_2 H 0.6736(12) 0.6906(16) -0.0025(10) 0.065 Uiso 1 calc R
H10I_2 H 0.6300(5) 0.6758(19) 0.0521(4) 0.065 Uiso 1 calc R
C103_2 C 0.6124(4) 0.9779(3) 0.3546(3) 0.030(2) Uani 1 d .
C104_2 C 0.5940(5) 0.9907(4) 0.4131(3) 0.040(2) Uani 1 d .
C105_2 C 0.5284(5) 1.0382(4) 0.4304(3) 0.050(2) Uani 1 d .
H105_2 H 0.5150(5) 1.0472(4) 0.4698(3) 0.060 Uiso 1 calc R
C106_2 C 0.4831(5) 1.0722(4) 0.3941(3) 0.048(2) Uani 1 d .
C107_2 C 0.5053(5) 1.0608(4) 0.3373(3) 0.041(2) Uani 1 d .
H107_2 H 0.4763(5) 1.0863(4) 0.3117(3) 0.049 Uiso 1 calc R
C108_2 C 0.5688(5) 1.0132(3) 0.3169(3) 0.034(2) Uani 1 d .
C109_2 C 0.6420(5) 0.9536(4) 0.4552(3) 0.060(2) Uani 1 d .
H10J_2 H 0.6260(21) 0.8993(5) 0.4413(10) 0.084 Uiso 1 calc R
H10K_2 H 0.6253(21) 0.9737(17) 0.4950(5) 0.084 Uiso 1 calc R
H10L_2 H 0.7060(5) 0.9637(19) 0.4568(14) 0.084 Uiso 1 calc R
C110_2 C 0.4079(5) 1.1209(4) 0.4141(3) 0.068(3) Uani 1 d .
H11A_2 H 0.4024(21) 1.1583(17) 0.3920(15) 0.095 Uiso 1 calc R
H11B_2 H 0.4213(16) 1.1464(21) 0.4567(5) 0.095 Uiso 1 calc R
H11C_2 H 0.3522(8) 1.0890(5) 0.4063(20) 0.095 Uiso 1 calc R
C111_2 C 0.5872(5) 1.0008(4) 0.2539(3) 0.065(2) Uani 1 d .
H11D_2 H 0.5613(26) 1.0392(16) 0.2376(7) 0.091 Uiso 1 calc R
H11E_2 H 0.5610(26) 0.9510(11) 0.2297(5) 0.091 Uiso 1 calc R
H11F_2 H 0.6513(5) 1.0042(25) 0.2532(4) 0.091 Uiso 1 calc R
C112_2 C 0.5811(4) 0.5914(3) 0.3750(3) 0.030(2) Uani 1 d .
C113_2 C 0.6358(5) 0.6275(3) 0.4285(3) 0.035(2) Uani 1 d .
C114_2 C 0.7048(5) 0.5898(4) 0.4463(3) 0.043(2) Uani 1 d .
H114_2 H 0.7417(5) 0.6136(4) 0.4826(3) 0.051 Uiso 1 calc R
C115_2 C 0.7232(5) 0.5191(4) 0.4140(3) 0.042(2) Uani 1 d .
C116_2 C 0.6670(5) 0.4855(4) 0.3616(3) 0.042(2) Uani 1 d .
H116_2 H 0.6768(5) 0.4366(4) 0.3391(3) 0.051 Uiso 1 calc R
C117_2 C 0.5973(4) 0.5200(3) 0.3406(3) 0.032(2) Uani 1 d .
C118_2 C 0.5432(5) 0.4802(3) 0.2814(3) 0.048(2) Uani 1 d .
H11G_2 H 0.5589(20) 0.4284(7) 0.2681(9) 0.067 Uiso 1 calc R
H11H_2 H 0.5555(20) 0.5064(13) 0.2521(5) 0.067 Uiso 1 calc R
H11I_2 H 0.4801(5) 0.4800(20) 0.2855(5) 0.067 Uiso 1 calc R
C119_2 C 0.7992(5) 0.4807(4) 0.4350(3) 0.066(2) Uani 1 d .
H11J_2 H 0.7773(7) 0.4443(18) 0.4543(17) 0.092 Uiso 1 calc R
H11K_2 H 0.8423(15) 0.5181(5) 0.4634(15) 0.092 Uiso 1 calc R
H11L_2 H 0.8276(19) 0.4547(21) 0.4009(4) 0.092 Uiso 1 calc R
C120_2 C 0.6201(5) 0.7037(4) 0.4653(3) 0.055(2) Uani 1 d .
H12A_2 H 0.5609(13) 0.7022(7) 0.4773(17) 0.078 Uiso 1 calc R
H12B_2 H 0.6246(30) 0.7396(6) 0.4420(7) 0.078 Uiso 1 calc R
H12C_2 H 0.6646(19) 0.7194(11) 0.5008(11) 0.078 Uiso 1 calc R
C121_3 C 0.6421(6) 0.2945(6) 0.5046(4) 0.083(3) Uani 1 d .
H121_3 H 0.6717(6) 0.2781(6) 0.5357(4) 0.117 Uiso 1 calc R
C122_3 C 0.6375(9) 0.3686(6) 0.5093(5) 0.113(4) Uani 1 d .
H122_3 H 0.6668(9) 0.4044(6) 0.5441(5) 0.158 Uiso 1 calc R
C123_3 C 0.5922(8) 0.3942(6) 0.4658(6) 0.109(4) Uani 1 d .
H123_3 H 0.5866(8) 0.4463(6) 0.4724(6) 0.153 Uiso 1 calc R
C124_3 C 0.5552(6) 0.3439(6) 0.4125(5) 0.085(3) Uani 1 d .
H124_3 H 0.5273(6) 0.3607(6) 0.3810(5) 0.119 Uiso 1 calc R
C125_3 C 0.5600(6) 0.2698(6) 0.4068(5) 0.082(3) Uani 1 d .
H125_3 H 0.5344(6) 0.2339(6) 0.3708(5) 0.114 Uiso 1 calc R
C126_3 C 0.6021(7) 0.2451(5) 0.4532(5) 0.080(3) Uani 1 d .
H126_3 H 0.6027(7) 0.1928(5) 0.4485(5) 0.113 Uiso 1 calc R
C127_4 C 0.7338(9) 0.4196(7) 0.1893(8) 0.107(5) Uani 1 d .
H127_4 H 0.7797(9) 0.4594(7) 0.2001(8) 0.150 Uiso 1 calc R
C128_4 C 0.7260(9) 0.3695(10) 0.2219(5) 0.106(5) Uani 1 d .
H128_4 H 0.7684(9) 0.3751(10) 0.2559(5) 0.149 Uiso 1 calc R
C129_4 C 0.6620(11) 0.3131(7) 0.2082(6) 0.093(4) Uani 1 d .
H129_4 H 0.6588(11) 0.2797(7) 0.2321(6) 0.130 Uiso 1 calc R
C130_4 C 0.6011(7) 0.3048(5) 0.1589(6) 0.081(3) Uani 1 d .
H130_4 H 0.5546(7) 0.2656(5) 0.1485(6) 0.113 Uiso 1 calc R
C131_4 C 0.6069(8) 0.3518(8) 0.1252(4) 0.087(3) Uani 1 d .
H131_4 H 0.5655(8) 0.3450(8) 0.0905(4) 0.122 Uiso 1 calc R
C132_4 C 0.6721(11) 0.4092(6) 0.1407(7) 0.103(5) Uani 1 d .
H132_4 H 0.6745(11) 0.4427(6) 0.1169(7) 0.145 Uiso 1 calc R
C133_5 C -0.0616(5) 0.8810(4) 0.3206(3) 0.056(2) Uani 1 d .
H133_5 H -0.1107(5) 0.8741(4) 0.3404(3) 0.079 Uiso 1 calc R
C134_5 C -0.0645(5) 0.9288(4) 0.2861(3) 0.051(2) Uani 1 d .
H134_5 H -0.1155(5) 0.9550(4) 0.2820(3) 0.071 Uiso 1 calc R
C135_5 C 0.0058(5) 0.9393(4) 0.2574(3) 0.046(2) Uani 1 d .
H135_5 H 0.0034(5) 0.9721(4) 0.2330(3) 0.064 Uiso 1 calc R
C136_5 C 0.0797(5) 0.9022(4) 0.2641(3) 0.055(2) Uani 1 d .
H136_5 H 0.1291(5) 0.9101(4) 0.2448(3) 0.076 Uiso 1 calc R
C137_5 C 0.0824(6) 0.8534(4) 0.2987(4) 0.059(2) Uani 1 d .
H137_5 H 0.1332(6) 0.8271(4) 0.3029(4) 0.082 Uiso 1 calc R
C138_5 C 0.0112(6) 0.8429(4) 0.3272(4) 0.059(2) Uani 1 d .
H138_5 H 0.0126(6) 0.8094(4) 0.3512(4) 0.083 Uiso 1 calc R

loop_
_atom_type_symbol
_atom_type_description
_atom_type_scat_dispersion_real
_atom_type_scat_dispersion_imag
_atom_type_scat_source
C C 0.0033 0.0016 'International Tables Vol C Tables 4.2.6.8 and 6.1.1.4'
H H 0.0000 0.0000 'International Tables Vol C Tables 4.2.6.8 and 6.1.1.4'
N N 0.0061 0.0033 'International Tables Vol C Tables 4.2.6.8 and 6.1.1.4'
S S 0.1246 0.1234 'International Tables Vol C Tables 4.2.6.8 and 6.1.1.4'
Fe Fe 0.3463 0.8444 'International Tables Vol C Tables 4.2.6.8 and 6.1.1.4'

loop_
_geom_angle_atom_site_label_1
_geom_angle_atom_site_label_2
_geom_angle_atom_site_label_3
_geom_angle
N2_1 Fe1_1 N4_1 96.0(2)
N2_1 Fe1_1 N1_1 95.8(2)
N4_1 Fe1_1 N1_1 94.5(2)
N2_1 Fe1_1 S1_1 118.3(2)
N4_1 Fe1_1 S1_1 127.03(15)
N1_1 Fe1_1 S1_1 118.5(2)
N2_1 Fe1_1 Fe3_1 47.94(14)
N4_1 Fe1_1 Fe3_1 48.30(15)
N1_1 Fe1_1 Fe3_1 94.1(2)
S1_1 Fe1_1 Fe3_1 146.99(8)
N2_1 Fe1_1 Fe2_1 48.48(14)
N4_1 Fe1_1 Fe2_1 94.31(14)
N1_1 Fe1_1 Fe2_1 47.5(2)
S1_1 Fe1_1 Fe2_1 138.65(7)
Fe3_1 Fe1_1 Fe2_1 60.91(3)
N2_1 Fe1_1 Fe4_1 93.90(15)
N4_1 Fe1_1 Fe4_1 47.75(14)
N1_1 Fe1_1 Fe4_1 47.08(15)
S1_1 Fe1_1 Fe4_1 147.32(8)
Fe3_1 Fe1_1 Fe4_1 60.34(4)
Fe2_1 Fe1_1 Fe4_1 59.63(3)
N1_1 Fe2_1 N3_1 95.5(2)
N1_1 Fe2_1 N2_1 95.8(2)
N3_1 Fe2_1 N2_1 94.4(2)
N1_1 Fe2_1 S2_1 121.97(15)
N3_1 Fe2_1 S2_1 120.56(15)
N2_1 Fe2_1 S2_1 121.8(2)
N1_1 Fe2_1 Fe1_1 48.53(14)
N3_1 Fe2_1 Fe1_1 93.87(14)
N2_1 Fe2_1 Fe1_1 47.5(2)
S2_1 Fe2_1 Fe1_1 145.55(7)
N1_1 Fe2_1 Fe4_1 47.76(15)
N3_1 Fe2_1 Fe4_1 47.98(15)
N2_1 Fe2_1 Fe4_1 94.1(2)
S2_1 Fe2_1 Fe4_1 144.04(7)
Fe1_1 Fe2_1 Fe4_1 60.78(4)
N1_1 Fe2_1 Fe3_1 93.28(14)
N3_1 Fe2_1 Fe3_1 47.98(13)
N2_1 Fe2_1 Fe3_1 46.82(14)
S2_1 Fe2_1 Fe3_1 144.75(7)
Fe1_1 Fe2_1 Fe3_1 58.91(3)
Fe4_1 Fe2_1 Fe3_1 60.07(3)
N2_1 Fe3_1 N4_1 96.7(2)
N2_1 Fe3_1 N3_1 94.9(2)
N4_1 Fe3_1 N3_1 95.6(2)
N2_1 Fe3_1 S3_1 127.6(2)
N4_1 Fe3_1 S3_1 114.55(15)
N3_1 Fe3_1 S3_1 120.7(2)
N2_1 Fe3_1 Fe1_1 48.3(2)
N4_1 Fe3_1 Fe1_1 48.59(14)
N3_1 Fe3_1 Fe1_1 94.35(14)
S3_1 Fe3_1 Fe1_1 144.03(6)
N2_1 Fe3_1 Fe4_1 94.7(2)
N4_1 Fe3_1 Fe4_1 48.14(14)
N3_1 Fe3_1 Fe4_1 47.67(15)
S3_1 Fe3_1 Fe4_1 137.52(7)
Fe1_1 Fe3_1 Fe4_1 61.05(4)
N2_1 Fe3_1 Fe2_1 48.13(14)
N4_1 Fe3_1 Fe2_1 93.92(14)
N3_1 Fe3_1 Fe2_1 47.24(14)
S3_1 Fe3_1 Fe2_1 151.10(7)
Fe1_1 Fe3_1 Fe2_1 60.17(3)
Fe4_1 Fe3_1 Fe2_1 59.62(3)
N1_1 Fe4_1 N3_1 95.0(2)
N1_1 Fe4_1 N4_1 94.7(2)
N3_1 Fe4_1 N4_1 95.2(2)
N1_1 Fe4_1 S4_1 119.3(2)
N3_1 Fe4_1 S4_1 121.5(2)
N4_1 Fe4_1 S4_1 124.1(2)
N1_1 Fe4_1 Fe2_1 47.5(2)
N3_1 Fe4_1 Fe2_1 47.63(14)
N4_1 Fe4_1 Fe2_1 93.9(2)
S4_1 Fe4_1 Fe2_1 141.97(7)
N1_1 Fe4_1 Fe3_1 93.3(2)
N3_1 Fe4_1 Fe3_1 48.07(13)
N4_1 Fe4_1 Fe3_1 47.34(15)
S4_1 Fe4_1 Fe3_1 147.33(7)
Fe2_1 Fe4_1 Fe3_1 60.31(3)
N1_1 Fe4_1 Fe1_1 47.88(14)
N3_1 Fe4_1 Fe1_1 92.66(15)
N4_1 Fe4_1 Fe1_1 47.24(14)
S4_1 Fe4_1 Fe1_1 145.71(7)
Fe2_1 Fe4_1 Fe1_1 59.59(3)
Fe3_1 Fe4_1 Fe1_1 58.61(3)
C25_1 S1_1 Fe1_1 106.0(2)
C34_1 S2_1 Fe2_1 109.3(2)
C43_1 S3_1 Fe3_1 105.3(2)
C52_1 S4_1 Fe4_1 106.2(2)
C1_1 N1_1 Fe2_1 131.4(4)
C1_1 N1_1 Fe4_1 132.7(5)
Fe2_1 N1_1 Fe4_1 84.7(2)
C1_1 N1_1 Fe1_1 122.5(4)
Fe2_1 N1_1 Fe1_1 84.0(2)
Fe4_1 N1_1 Fe1_1 85.0(2)
C7_1 N2_1 Fe3_1 127.8(4)
C7_1 N2_1 Fe1_1 135.9(4)
Fe3_1 N2_1 Fe1_1 83.8(2)
C7_1 N2_1 Fe2_1 123.6(4)
Fe3_1 N2_1 Fe2_1 85.1(2)
Fe1_1 N2_1 Fe2_1 84.0(2)
C13_1 N3_1 Fe2_1 134.2(4)
C13_1 N3_1 Fe4_1 130.5(4)
Fe2_1 N3_1 Fe4_1 84.4(2)
C13_1 N3_1 Fe3_1 121.9(4)
Fe2_1 N3_1 Fe3_1 84.8(2)
Fe4_1 N3_1 Fe3_1 84.3(2)
C19_1 N4_1 Fe3_1 133.4(4)
C19_1 N4_1 Fe1_1 124.2(4)
Fe3_1 N4_1 Fe1_1 83.1(2)
C19_1 N4_1 Fe4_1 129.9(4)
Fe3_1 N4_1 Fe4_1 84.5(2)
Fe1_1 N4_1 Fe4_1 85.0(2)
C2_1 C1_1 C6_1 119.6(7)
C2_1 C1_1 N1_1 119.8(7)
C6_1 C1_1 N1_1 120.5(7)
C1_1 C2_1 C3_1 119.9(8)
C2_1 C3_1 C4_1 119.6(9)
C5_1 C4_1 C3_1 119.9(8)
C6_1 C5_1 C4_1 120.1(8)
C5_1 C6_1 C1_1 120.8(7)
C12_1 C7_1 C8_1 119.3(7)
C12_1 C7_1 N2_1 119.5(6)
C8_1 C7_1 N2_1 121.2(7)
C9_1 C8_1 C7_1 120.0(8)
C10_1 C9_1 C8_1 120.0(8)
C9_1 C10_1 C11_1 120.3(8)
C12_1 C11_1 C10_1 120.1(8)
C11_1 C12_1 C7_1 120.2(7)
C14_1 C13_1 C18_1 119.5(6)
C14_1 C13_1 N3_1 120.5(6)
C18_1 C13_1 N3_1 119.9(6)
C15_1 C14_1 C13_1 120.2(6)
C14_1 C15_1 C16_1 120.1(6)
C17_1 C16_1 C15_1 119.4(6)
C18_1 C17_1 C16_1 121.2(6)
C17_1 C18_1 C13_1 119.6(6)
C20_1 C19_1 C24_1 117.0(6)
C20_1 C19_1 N4_1 121.4(6)
C24_1 C19_1 N4_1 121.6(6)
C19_1 C20_1 C21_1 121.8(6)
C22_1 C21_1 C20_1 120.6(7)
C21_1 C22_1 C23_1 118.8(7)
C22_1 C23_1 C24_1 120.7(7)
C19_1 C24_1 C23_1 121.0(7)
C30_1 C25_1 C26_1 119.8(6)
C30_1 C25_1 S1_1 120.2(6)
C26_1 C25_1 S1_1 119.9(6)
C27_1 C26_1 C25_1 117.8(7)
C27_1 C26_1 C31_1 120.1(7)
C25_1 C26_1 C31_1 122.1(7)
C28_1 C27_1 C26_1 123.3(7)
C27_1 C28_1 C29_1 117.6(7)
C27_1 C28_1 C32_1 121.1(7)
C29_1 C28_1 C32_1 121.2(7)
C30_1 C29_1 C28_1 122.1(8)
C29_1 C30_1 C25_1 119.2(7)
C29_1 C30_1 C33_1 121.0(8)
C25_1 C30_1 C33_1 119.8(7)
C35_1 C34_1 C39_1 120.5(6)
C35_1 C34_1 S2_1 120.1(5)
C39_1 C34_1 S2_1 119.4(6)
C34_1 C35_1 C36_1 118.4(7)
C34_1 C35_1 C40_1 122.9(6)
C36_1 C35_1 C40_1 118.7(7)
C37_1 C36_1 C35_1 122.4(7)
C38_1 C37_1 C36_1 117.5(6)
C38_1 C37_1 C41_1 120.7(7)
C36_1 C37_1 C41_1 121.7(7)
C37_1 C38_1 C39_1 122.2(7)
C38_1 C39_1 C34_1 118.9(7)
C38_1 C39_1 C42_1 119.8(6)
C34_1 C39_1 C42_1 121.3(6)
C44_1 C43_1 C48_1 121.0(7)
C44_1 C43_1 S3_1 119.7(5)
C48_1 C43_1 S3_1 119.2(6)
C45_1 C44_1 C43_1 118.1(7)
C45_1 C44_1 C49_1 120.6(7)
C43_1 C44_1 C49_1 121.3(6)
C44_1 C45_1 C46_1 123.9(8)
C47_1 C46_1 C45_1 115.9(8)
C47_1 C46_1 C50_1 122.3(9)
C45_1 C46_1 C50_1 121.8(8)
C46_1 C47_1 C48_1 124.1(8)
C47_1 C48_1 C43_1 117.0(7)
C47_1 C48_1 C51_1 121.3(7)
C43_1 C48_1 C51_1 121.7(7)
C57_1 C52_1 C53_1 119.8(6)
C57_1 C52_1 S4_1 121.4(5)
C53_1 C52_1 S4_1 118.7(5)
C54_1 C53_1 C52_1 118.3(6)
C54_1 C53_1 C58_1 120.5(7)
C52_1 C53_1 C58_1 121.2(7)
C55_1 C54_1 C53_1 123.0(7)
C56_1 C55_1 C54_1 117.5(7)
C56_1 C55_1 C59_1 121.1(7)
C54_1 C55_1 C59_1 121.4(7)
C55_1 C56_1 C57_1 122.9(7)
C56_1 C57_1 C52_1 118.4(6)
C56_1 C57_1 C60_1 118.7(6)
C52_1 C57_1 C60_1 122.9(6)
N5_2 Fe5_2 N6_2 96.0(2)
N5_2 Fe5_2 N7_2 95.2(2)
N6_2 Fe5_2 N7_2 95.6(2)
N5_2 Fe5_2 S5_2 122.27(15)
N6_2 Fe5_2 S5_2 117.5(2)
N7_2 Fe5_2 S5_2 123.71(15)
N5_2 Fe5_2 Fe6_2 48.16(14)
N6_2 Fe5_2 Fe6_2 48.04(14)
N7_2 Fe5_2 Fe6_2 94.91(14)
S5_2 Fe5_2 Fe6_2 141.27(6)
N5_2 Fe5_2 Fe7_2 94.04(14)
N6_2 Fe5_2 Fe7_2 48.29(14)
N7_2 Fe5_2 Fe7_2 47.59(14)
S5_2 Fe5_2 Fe7_2 143.55(6)
Fe6_2 Fe5_2 Fe7_2 60.95(3)
N5_2 Fe5_2 Fe8_2 48.04(13)
N6_2 Fe5_2 Fe8_2 93.2(2)
N7_2 Fe5_2 Fe8_2 47.60(14)
S5_2 Fe5_2 Fe8_2 149.25(6)
Fe6_2 Fe5_2 Fe8_2 60.16(3)
Fe7_2 Fe5_2 Fe8_2 58.83(3)
N6_2 Fe6_2 N5_2 95.5(2)
N6_2 Fe6_2 N8_2 94.5(2)
N5_2 Fe6_2 N8_2 94.9(2)
N6_2 Fe6_2 S6_2 121.12(14)
N5_2 Fe6_2 S6_2 118.96(13)
N8_2 Fe6_2 S6_2 124.9(2)
N6_2 Fe6_2 Fe5_2 47.97(14)
N5_2 Fe6_2 Fe5_2 47.66(13)
N8_2 Fe6_2 Fe5_2 93.90(14)
S6_2 Fe6_2 Fe5_2 141.20(7)
N6_2 Fe6_2 Fe8_2 93.30(14)
N5_2 Fe6_2 Fe8_2 48.09(13)
N8_2 Fe6_2 Fe8_2 47.07(14)
S6_2 Fe6_2 Fe8_2 145.46(7)
Fe5_2 Fe6_2 Fe8_2 60.34(3)
N6_2 Fe6_2 Fe7_2 47.68(13)
N5_2 Fe6_2 Fe7_2 92.75(12)
N8_2 Fe6_2 Fe7_2 47.23(13)
S6_2 Fe6_2 Fe7_2 148.24(6)
Fe5_2 Fe6_2 Fe7_2 59.80(3)
Fe8_2 Fe6_2 Fe7_2 58.52(3)
N7_2 Fe7_2 N8_2 96.5(2)
N7_2 Fe7_2 N6_2 95.5(2)
N8_2 Fe7_2 N6_2 94.6(2)
N7_2 Fe7_2 S7_2 123.20(14)
N8_2 Fe7_2 S7_2 121.3(2)
N6_2 Fe7_2 S7_2 119.18(15)
N7_2 Fe7_2 Fe8_2 48.65(14)
N8_2 Fe7_2 Fe8_2 48.02(14)
N6_2 Fe7_2 Fe8_2 94.27(14)
S7_2 Fe7_2 Fe8_2 146.50(7)
N7_2 Fe7_2 Fe5_2 48.16(14)
N8_2 Fe7_2 Fe5_2 93.93(14)
N6_2 Fe7_2 Fe5_2 47.63(14)
S7_2 Fe7_2 Fe5_2 144.61(7)
Fe8_2 Fe7_2 Fe5_2 60.73(3)
N7_2 Fe7_2 Fe6_2 93.95(13)
N8_2 Fe7_2 Fe6_2 47.87(13)
N6_2 Fe7_2 Fe6_2 47.10(14)
S7_2 Fe7_2 Fe6_2 142.79(6)
Fe8_2 Fe7_2 Fe6_2 60.21(3)
Fe5_2 Fe7_2 Fe6_2 59.26(3)
N8_2 Fe8_2 N7_2 97.1(2)
N8_2 Fe8_2 N5_2 96.0(2)
N7_2 Fe8_2 N5_2 94.7(2)
N8_2 Fe8_2 S8_2 122.8(2)
N7_2 Fe8_2 S8_2 118.06(14)
N5_2 Fe8_2 S8_2 121.86(14)
N8_2 Fe8_2 Fe7_2 48.81(14)
N7_2 Fe8_2 Fe7_2 48.46(14)
N5_2 Fe8_2 Fe7_2 94.74(14)
S8_2 Fe8_2 Fe7_2 143.21(6)
N8_2 Fe8_2 Fe6_2 48.48(13)
N7_2 Fe8_2 Fe6_2 94.67(14)
N5_2 Fe8_2 Fe6_2 47.74(14)
S8_2 Fe8_2 Fe6_2 147.22(6)
Fe7_2 Fe8_2 Fe6_2 61.27(3)
N8_2 Fe8_2 Fe5_2 94.27(15)
N7_2 Fe8_2 Fe5_2 48.00(14)
N5_2 Fe8_2 Fe5_2 47.20(13)
S8_2 Fe8_2 Fe5_2 142.87(6)
Fe7_2 Fe8_2 Fe5_2 60.44(3)
Fe6_2 Fe8_2 Fe5_2 59.51(3)
C85_2 S5_2 Fe5_2 109.0(2)
C94_2 S6_2 Fe6_2 104.5(2)
C103_2 S7_2 Fe7_2 101.9(2)
C112_2 S8_2 Fe8_2 103.3(2)
C61_2 N5_2 Fe5_2 127.1(4)
C61_2 N5_2 Fe6_2 138.0(4)
Fe5_2 N5_2 Fe6_2 84.2(2)
C61_2 N5_2 Fe8_2 121.5(4)
Fe5_2 N5_2 Fe8_2 84.8(2)
Fe6_2 N5_2 Fe8_2 84.2(2)
C67_2 N6_2 Fe5_2 135.4(4)
C67_2 N6_2 Fe6_2 127.6(4)
Fe5_2 N6_2 Fe6_2 84.0(2)
C67_2 N6_2 Fe7_2 124.0(4)
Fe5_2 N6_2 Fe7_2 84.1(2)
Fe6_2 N6_2 Fe7_2 85.2(2)
C73_2 N7_2 Fe7_2 132.0(4)
C73_2 N7_2 Fe8_2 128.6(4)
Fe7_2 N7_2 Fe8_2 82.9(2)
C73_2 N7_2 Fe5_2 127.9(4)
Fe7_2 N7_2 Fe5_2 84.2(2)
Fe8_2 N7_2 Fe5_2 84.4(2)
C79_2 N8_2 Fe8_2 129.5(4)
C79_2 N8_2 Fe7_2 132.3(4)
Fe8_2 N8_2 Fe7_2 83.2(2)
C79_2 N8_2 Fe6_2 126.0(4)
Fe8_2 N8_2 Fe6_2 84.4(2)
Fe7_2 N8_2 Fe6_2 84.9(2)
C62_2 C61_2 C66_2 119.4(6)
C62_2 C61_2 N5_2 120.1(5)
C66_2 C61_2 N5_2 120.5(6)
C61_2 C62_2 C63_2 120.8(6)
C62_2 C63_2 C64_2 119.0(6)
C65_2 C64_2 C63_2 120.2(6)
C64_2 C65_2 C66_2 121.0(6)
C65_2 C66_2 C61_2 119.5(7)
C68_2 C67_2 C72_2 119.1(6)
C68_2 C67_2 N6_2 121.1(6)
C72_2 C67_2 N6_2 119.8(6)
C69_2 C68_2 C67_2 120.5(7)
C68_2 C69_2 C70_2 119.8(7)
C71_2 C70_2 C69_2 120.6(7)
C70_2 C71_2 C72_2 120.2(7)
C71_2 C72_2 C67_2 119.8(7)
C78_2 C73_2 C74_2 118.8(6)
C78_2 C73_2 N7_2 120.9(6)
C74_2 C73_2 N7_2 120.3(6)
C75_2 C74_2 C73_2 121.2(7)
C76_2 C75_2 C74_2 119.2(7)
C77_2 C76_2 C75_2 120.3(7)
C76_2 C77_2 C78_2 120.5(7)
C73_2 C78_2 C77_2 119.8(7)
C84_2 C79_2 N8_2 121.6(6)
C84_2 C79_2 C80_2 117.3(6)
N8_2 C79_2 C80_2 121.0(5)
C81_2 C80_2 C79_2 120.7(6)
C80_2 C81_2 C82_2 121.3(7)
C81_2 C82_2 C83_2 119.0(7)
C84_2 C83_2 C82_2 120.2(7)
C83_2 C84_2 C79_2 121.3(6)
C90_2 C85_2 C86_2 120.6(6)
C90_2 C85_2 S5_2 118.9(5)
C86_2 C85_2 S5_2 120.5(5)
C87_2 C86_2 C85_2 118.1(6)
C87_2 C86_2 C91_2 120.8(6)
C85_2 C86_2 C91_2 121.2(6)
C86_2 C87_2 C88_2 123.2(6)
C87_2 C88_2 C89_2 118.0(6)
C87_2 C88_2 C92_2 121.5(7)
C89_2 C88_2 C92_2 120.5(7)
C90_2 C89_2 C88_2 121.5(7)
C89_2 C90_2 C85_2 118.8(6)
C89_2 C90_2 C93_2 119.3(7)
C85_2 C90_2 C93_2 121.9(6)
C99_2 C94_2 C95_2 120.7(6)
C99_2 C94_2 S6_2 120.1(5)
C95_2 C94_2 S6_2 119.2(5)
C96_2 C95_2 C94_2 117.1(7)
C96_2 C95_2 C100_2 119.8(7)
C94_2 C95_2 C100_2 123.1(6)
C97_2 C96_2 C95_2 123.6(7)
C96_2 C97_2 C98_2 117.3(6)
C96_2 C97_2 C101_2 121.2(7)
C98_2 C97_2 C101_2 121.4(7)
C97_2 C98_2 C99_2 122.8(7)
C98_2 C99_2 C94_2 118.5(7)
C98_2 C99_2 C102_2 120.5(7)
C94_2 C99_2 C102_2 121.0(6)
C108_2 C103_2 C104_2 120.7(6)
C108_2 C103_2 S7_2 120.8(5)
C104_2 C103_2 S7_2 118.5(5)
C105_2 C104_2 C103_2 117.2(7)
C105_2 C104_2 C109_2 121.3(7)
C103_2 C104_2 C109_2 121.4(6)
C106_2 C105_2 C104_2 123.5(7)
C105_2 C106_2 C107_2 117.8(7)
C105_2 C106_2 C110_2 121.7(7)
C107_2 C106_2 C110_2 120.5(7)
C106_2 C107_2 C108_2 121.6(7)
C103_2 C108_2 C107_2 119.1(6)
C103_2 C108_2 C111_2 121.9(6)
C107_2 C108_2 C111_2 119.0(7)
C113_2 C112_2 C117_2 120.6(6)
C113_2 C112_2 S8_2 119.6(5)
C117_2 C112_2 S8_2 119.8(5)
C114_2 C113_2 C112_2 117.7(6)
C114_2 C113_2 C120_2 121.0(6)
C112_2 C113_2 C120_2 121.3(6)
C113_2 C114_2 C115_2 123.8(7)
C114_2 C115_2 C116_2 116.4(7)
C114_2 C115_2 C119_2 121.8(7)
C116_2 C115_2 C119_2 121.8(7)
C117_2 C116_2 C115_2 123.1(6)
C116_2 C117_2 C112_2 118.4(6)
C116_2 C117_2 C118_2 118.9(6)
C112_2 C117_2 C118_2 122.8(6)
C126_3 C121_3 C122_3 116.7(11)
C121_3 C122_3 C123_3 123.0(11)
C122_3 C123_3 C124_3 119.9(10)
C125_3 C124_3 C123_3 117.7(10)
C124_3 C125_3 C126_3 121.0(10)
C121_3 C126_3 C125_3 121.4(10)
C132_4 C127_4 C128_4 116.2(13)
C129_4 C128_4 C127_4 123.6(13)
C128_4 C129_4 C130_4 118.1(12)
C131_4 C130_4 C129_4 120.4(11)
C130_4 C131_4 C132_4 120.1(11)
C131_4 C132_4 C127_4 121.6(13)
C134_5 C133_5 C138_5 120.8(8)
C133_5 C134_5 C135_5 120.2(7)
C134_5 C135_5 C136_5 119.8(8)
C135_5 C136_5 C137_5 120.0(8)
C138_5 C137_5 C136_5 119.9(8)
C133_5 C138_5 C137_5 119.3(8)

loop_
_geom_bond_atom_site_label_1
_geom_bond_atom_site_label_2
_geom_bond_distance
Fe1_1 N2_1 1.951(5)
Fe1_1 N4_1 1.962(5)
Fe1_1 N1_1 1.982(5)
Fe1_1 S1_1 2.200(2)
Fe1_1 Fe3_1 2.5970(13)
Fe1_1 Fe2_1 2.6307(12)
Fe1_1 Fe4_1 2.6621(13)
Fe2_1 N1_1 1.950(5)
Fe2_1 N3_1 1.954(5)
Fe2_1 N2_1 1.981(5)
Fe2_1 S2_1 2.212(2)
Fe2_1 Fe4_1 2.6317(14)
Fe2_1 Fe3_1 2.6500(12)
Fe3_1 N2_1 1.940(5)
Fe3_1 N4_1 1.953(5)
Fe3_1 N3_1 1.977(5)
Fe3_1 S3_1 2.216(2)
Fe3_1 Fe4_1 2.6437(13)
Fe4_1 N1_1 1.957(5)
Fe4_1 N3_1 1.964(5)
Fe4_1 N4_1 1.978(5)
Fe4_1 S4_1 2.225(2)
S1_1 C25_1 1.766(7)
S2_1 C34_1 1.777(7)
S3_1 C43_1 1.788(7)
S4_1 C52_1 1.769(7)
N1_1 C1_1 1.422(8)
N2_1 C7_1 1.419(8)
N3_1 C13_1 1.419(7)
N4_1 C19_1 1.407(7)
C1_1 C2_1 1.387(11)
C1_1 C6_1 1.391(9)
C2_1 C3_1 1.392(10)
C3_1 C4_1 1.395(12)
C4_1 C5_1 1.390(11)
C5_1 C6_1 1.364(9)
C7_1 C12_1 1.384(9)
C7_1 C8_1 1.398(9)
C8_1 C9_1 1.383(10)
C9_1 C10_1 1.374(10)
C10_1 C11_1 1.381(10)
C11_1 C12_1 1.381(9)
C13_1 C14_1 1.385(8)
C13_1 C18_1 1.396(8)
C14_1 C15_1 1.383(8)
C15_1 C16_1 1.388(9)
C16_1 C17_1 1.376(9)
C17_1 C18_1 1.372(8)
C19_1 C20_1 1.360(9)
C19_1 C24_1 1.385(8)
C20_1 C21_1 1.389(9)
C21_1 C22_1 1.357(9)
C22_1 C23_1 1.358(9)
C23_1 C24_1 1.389(8)
C25_1 C30_1 1.404(10)
C25_1 C26_1 1.410(9)
C26_1 C27_1 1.379(9)
C26_1 C31_1 1.492(10)
C27_1 C28_1 1.370(10)
C28_1 C29_1 1.389(9)
C28_1 C32_1 1.517(9)
C29_1 C30_1 1.366(9)
C30_1 C33_1 1.524(9)
C34_1 C35_1 1.391(9)
C34_1 C39_1 1.394(9)
C35_1 C36_1 1.397(9)
C35_1 C40_1 1.515(9)
C36_1 C37_1 1.384(9)
C37_1 C38_1 1.382(9)
C37_1 C41_1 1.530(9)
C38_1 C39_1 1.390(9)
C39_1 C42_1 1.509(9)
C43_1 C44_1 1.386(9)
C43_1 C48_1 1.407(9)
C44_1 C45_1 1.376(9)
C44_1 C49_1 1.508(9)
C45_1 C46_1 1.384(10)
C46_1 C47_1 1.374(11)
C46_1 C50_1 1.510(10)
C47_1 C48_1 1.389(10)
C48_1 C51_1 1.488(10)
C52_1 C57_1 1.403(8)
C52_1 C53_1 1.405(9)
C53_1 C54_1 1.392(9)
C53_1 C58_1 1.514(9)
C54_1 C55_1 1.375(9)
C55_1 C56_1 1.369(9)
C55_1 C59_1 1.512(10)
C56_1 C57_1 1.396(9)
C57_1 C60_1 1.508(8)
Fe5_2 N5_2 1.948(5)
Fe5_2 N6_2 1.958(5)
Fe5_2 N7_2 1.974(5)
Fe5_2 S5_2 2.216(2)
Fe5_2 Fe6_2 2.6213(13)
Fe5_2 Fe7_2 2.6359(13)
Fe5_2 Fe8_2 2.6434(13)
Fe6_2 N6_2 1.960(5)
Fe6_2 N5_2 1.963(5)
Fe6_2 N8_2 1.985(5)
Fe6_2 S6_2 2.221(2)
Fe6_2 Fe8_2 2.6386(12)
Fe6_2 Fe7_2 2.6662(11)
Fe7_2 N7_2 1.956(5)
Fe7_2 N8_2 1.965(5)
Fe7_2 N6_2 1.978(5)
Fe7_2 S7_2 2.217(2)
Fe7_2 Fe8_2 2.5928(12)
Fe8_2 N8_2 1.941(5)
Fe8_2 N7_2 1.961(5)
Fe8_2 N5_2 1.974(4)
Fe8_2 S8_2 2.201(2)
S5_2 C85_2 1.786(6)
S6_2 C94_2 1.784(6)
S7_2 C103_2 1.789(6)
S8_2 C112_2 1.780(7)
N5_2 C61_2 1.417(7)
N6_2 C67_2 1.411(7)
N7_2 C73_2 1.420(7)
N8_2 C79_2 1.406(8)
C61_2 C62_2 1.379(8)
C61_2 C66_2 1.394(7)
C62_2 C63_2 1.385(8)
C63_2 C64_2 1.387(8)
C64_2 C65_2 1.370(9)
C65_2 C66_2 1.371(8)
C67_2 C68_2 1.397(9)
C67_2 C72_2 1.401(8)
C68_2 C69_2 1.382(9)
C69_2 C70_2 1.388(9)
C70_2 C71_2 1.370(10)
C71_2 C72_2 1.396(9)
C73_2 C78_2 1.384(8)
C73_2 C74_2 1.387(9)
C74_2 C75_2 1.383(8)
C75_2 C76_2 1.376(10)
C76_2 C77_2 1.370(10)
C77_2 C78_2 1.388(8)
C79_2 C84_2 1.401(8)
C79_2 C80_2 1.412(8)
C80_2 C81_2 1.359(9)
C81_2 C82_2 1.378(9)
C82_2 C83_2 1.395(9)
C83_2 C84_2 1.367(9)
C85_2 C90_2 1.394(9)
C85_2 C86_2 1.415(8)
C86_2 C87_2 1.367(8)
C86_2 C91_2 1.507(8)
C87_2 C88_2 1.379(9)
C88_2 C89_2 1.394(9)
C88_2 C92_2 1.529(9)
C89_2 C90_2 1.390(9)
C90_2 C93_2 1.504(8)
C94_2 C99_2 1.393(9)
C94_2 C95_2 1.418(9)
C95_2 C96_2 1.385(9)
C95_2 C100_2 1.498(9)
C96_2 C97_2 1.377(10)
C97_2 C98_2 1.380(9)
C97_2 C101_2 1.514(9)
C98_2 C99_2 1.381(9)
C99_2 C102_2 1.511(9)
C103_2 C108_2 1.378(9)
C103_2 C104_2 1.402(8)
C104_2 C105_2 1.395(9)
C104_2 C109_2 1.507(9)
C105_2 C106_2 1.348(10)
C106_2 C107_2 1.387(9)
C106_2 C110_2 1.538(9)
C107_2 C108_2 1.388(8)
C108_2 C111_2 1.505(8)
C112_2 C113_2 1.405(8)
C112_2 C117_2 1.406(8)
C113_2 C114_2 1.385(9)
C113_2 C120_2 1.495(8)
C114_2 C115_2 1.388(9)
C115_2 C116_2 1.389(9)
C115_2 C119_2 1.501(9)
C116_2 C117_2 1.383(9)
C117_2 C118_2 1.512(8)
C121_3 C126_3 1.358(11)
C121_3 C122_3 1.359(12)
C122_3 C123_3 1.378(14)
C123_3 C124_3 1.382(12)
C124_3 C125_3 1.357(11)
C125_3 C126_3 1.404(12)
C127_4 C132_4 1.36(2)
C127_4 C128_4 1.37(2)
C128_4 C129_4 1.339(15)
C129_4 C130_4 1.372(14)
C130_4 C131_4 1.341(13)
C131_4 C132_4 1.360(14)
C133_5 C134_5 1.362(10)
C133_5 C138_5 1.367(10)
C134_5 C135_5 1.369(9)
C135_5 C136_5 1.370(10)
C136_5 C137_5 1.380(10)
C137_5 C138_5 1.377(10)

loop_
_geom_torsion_atom_site_label_1
_geom_torsion_atom_site_label_2
_geom_torsion_atom_site_label_3
_geom_torsion_atom_site_label_4
_geom_torsion
N2_1 Fe1_1 Fe2_1 N1_1 -173.6(3)
N4_1 Fe1_1 Fe2_1 N1_1 92.1(3)
N1_1 Fe1_1 Fe2_1 N1_1 0.0
S1_1 Fe1_1 Fe2_1 N1_1 -86.4(2)
Fe3_1 Fe1_1 Fe2_1 N1_1 128.5(2)
Fe4_1 Fe1_1 Fe2_1 N1_1 57.8(2)
N2_1 Fe1_1 Fe2_1 N3_1 92.4(2)
N4_1 Fe1_1 Fe2_1 N3_1 -1.9(2)
N1_1 Fe1_1 Fe2_1 N3_1 -94.0(2)
S1_1 Fe1_1 Fe2_1 N3_1 179.6(2)
Fe3_1 Fe1_1 Fe2_1 N3_1 34.48(15)
Fe4_1 Fe1_1 Fe2_1 N3_1 -36.23(15)
N2_1 Fe1_1 Fe2_1 N2_1 0.0
N4_1 Fe1_1 Fe2_1 N2_1 -94.3(2)
N1_1 Fe1_1 Fe2_1 N2_1 173.6(3)
S1_1 Fe1_1 Fe2_1 N2_1 87.2(2)
Fe3_1 Fe1_1 Fe2_1 N2_1 -57.9(2)
Fe4_1 Fe1_1 Fe2_1 N2_1 -128.6(2)
N2_1 Fe1_1 Fe2_1 S2_1 -85.9(2)
N4_1 Fe1_1 Fe2_1 S2_1 179.8(2)
N1_1 Fe1_1 Fe2_1 S2_1 87.7(2)
S1_1 Fe1_1 Fe2_1 S2_1 1.3(2)
Fe3_1 Fe1_1 Fe2_1 S2_1 -143.79(13)
Fe4_1 Fe1_1 Fe2_1 S2_1 145.50(13)
N2_1 Fe1_1 Fe2_1 Fe4_1 128.6(2)
N4_1 Fe1_1 Fe2_1 Fe4_1 34.3(2)
N1_1 Fe1_1 Fe2_1 Fe4_1 -57.8(2)
S1_1 Fe1_1 Fe2_1 Fe4_1 -144.17(13)
Fe3_1 Fe1_1 Fe2_1 Fe4_1 70.71(4)
Fe4_1 Fe1_1 Fe2_1 Fe4_1 0.0
N2_1 Fe1_1 Fe2_1 Fe3_1 57.9(2)
N4_1 Fe1_1 Fe2_1 Fe3_1 -36.4(2)
N1_1 Fe1_1 Fe2_1 Fe3_1 -128.5(2)
S1_1 Fe1_1 Fe2_1 Fe3_1 145.12(13)
Fe3_1 Fe1_1 Fe2_1 Fe3_1 0.0
Fe4_1 Fe1_1 Fe2_1 Fe3_1 -70.71(4)
N2_1 Fe1_1 Fe3_1 N2_1 0.0
N4_1 Fe1_1 Fe3_1 N2_1 -173.7(3)
N1_1 Fe1_1 Fe3_1 N2_1 94.0(2)
S1_1 Fe1_1 Fe3_1 N2_1 -77.4(2)
Fe2_1 Fe1_1 Fe3_1 N2_1 58.7(2)
Fe4_1 Fe1_1 Fe3_1 N2_1 128.3(2)
N2_1 Fe1_1 Fe3_1 N4_1 173.7(3)
N4_1 Fe1_1 Fe3_1 N4_1 0.0
N1_1 Fe1_1 Fe3_1 N4_1 -92.3(2)
S1_1 Fe1_1 Fe3_1 N4_1 96.3(2)
Fe2_1 Fe1_1 Fe3_1 N4_1 -127.6(2)
Fe4_1 Fe1_1 Fe3_1 N4_1 -58.1(2)
N2_1 Fe1_1 Fe3_1 N3_1 -92.7(2)
N4_1 Fe1_1 Fe3_1 N3_1 93.6(2)
N1_1 Fe1_1 Fe3_1 N3_1 1.3(2)
S1_1 Fe1_1 Fe3_1 N3_1 -170.1(2)
Fe2_1 Fe1_1 Fe3_1 N3_1 -34.05(15)
Fe4_1 Fe1_1 Fe3_1 N3_1 35.52(15)
N2_1 Fe1_1 Fe3_1 S3_1 99.5(2)
N4_1 Fe1_1 Fe3_1 S3_1 -74.2(2)
N1_1 Fe1_1 Fe3_1 S3_1 -166.5(2)
S1_1 Fe1_1 Fe3_1 S3_1 22.1(2)
Fe2_1 Fe1_1 Fe3_1 S3_1 158.14(12)
Fe4_1 Fe1_1 Fe3_1 S3_1 -132.28(12)
N2_1 Fe1_1 Fe3_1 Fe4_1 -128.3(2)
N4_1 Fe1_1 Fe3_1 Fe4_1 58.1(2)
N1_1 Fe1_1 Fe3_1 Fe4_1 -34.2(2)
S1_1 Fe1_1 Fe3_1 Fe4_1 154.34(14)
Fe2_1 Fe1_1 Fe3_1 Fe4_1 -69.57(4)
Fe4_1 Fe1_1 Fe3_1 Fe4_1 0.0
N2_1 Fe1_1 Fe3_1 Fe2_1 -58.7(2)
N4_1 Fe1_1 Fe3_1 Fe2_1 127.6(2)
N1_1 Fe1_1 Fe3_1 Fe2_1 35.4(2)
S1_1 Fe1_1 Fe3_1 Fe2_1 -136.09(14)
Fe2_1 Fe1_1 Fe3_1 Fe2_1 0.0
Fe4_1 Fe1_1 Fe3_1 Fe2_1 69.57(4)
N1_1 Fe2_1 Fe3_1 N2_1 -94.9(3)
N3_1 Fe2_1 Fe3_1 N2_1 170.6(3)
N2_1 Fe2_1 Fe3_1 N2_1 0.0
S2_1 Fe2_1 Fe3_1 N2_1 85.7(2)
Fe1_1 Fe2_1 Fe3_1 N2_1 -58.9(2)
Fe4_1 Fe2_1 Fe3_1 N2_1 -130.8(2)
N1_1 Fe2_1 Fe3_1 N4_1 0.5(2)
N3_1 Fe2_1 Fe3_1 N4_1 -94.0(2)
N2_1 Fe2_1 Fe3_1 N4_1 95.5(3)
S2_1 Fe2_1 Fe3_1 N4_1 -178.9(2)
Fe1_1 Fe2_1 Fe3_1 N4_1 36.53(15)
Fe4_1 Fe2_1 Fe3_1 N4_1 -35.37(15)
N1_1 Fe2_1 Fe3_1 N3_1 94.5(2)
N3_1 Fe2_1 Fe3_1 N3_1 0.0
N2_1 Fe2_1 Fe3_1 N3_1 -170.6(3)
S2_1 Fe2_1 Fe3_1 N3_1 -84.9(2)
Fe1_1 Fe2_1 Fe3_1 N3_1 130.5(2)
Fe4_1 Fe2_1 Fe3_1 N3_1 58.6(2)
N1_1 Fe2_1 Fe3_1 S3_1 170.9(2)
N3_1 Fe2_1 Fe3_1 S3_1 76.4(2)
N2_1 Fe2_1 Fe3_1 S3_1 -94.1(2)
S2_1 Fe2_1 Fe3_1 S3_1 -8.5(2)
Fe1_1 Fe2_1 Fe3_1 S3_1 -153.09(15)
Fe4_1 Fe2_1 Fe3_1 S3_1 135.01(14)
N1_1 Fe2_1 Fe3_1 Fe1_1 -36.0(2)
N3_1 Fe2_1 Fe3_1 Fe1_1 -130.5(2)
N2_1 Fe2_1 Fe3_1 Fe1_1 58.9(2)
S2_1 Fe2_1 Fe3_1 Fe1_1 144.62(12)
Fe1_1 Fe2_1 Fe3_1 Fe1_1 0.0
Fe4_1 Fe2_1 Fe3_1 Fe1_1 -71.90(4)
N1_1 Fe2_1 Fe3_1 Fe4_1 35.9(2)
N3_1 Fe2_1 Fe3_1 Fe4_1 -58.6(2)
N2_1 Fe2_1 Fe3_1 Fe4_1 130.8(2)
S2_1 Fe2_1 Fe3_1 Fe4_1 -143.48(12)
Fe1_1 Fe2_1 Fe3_1 Fe4_1 71.90(4)
Fe4_1 Fe2_1 Fe3_1 Fe4_1 0.0
N1_1 Fe2_1 Fe4_1 N1_1 0.0
N3_1 Fe2_1 Fe4_1 N1_1 -173.7(3)
N2_1 Fe2_1 Fe4_1 N1_1 94.2(2)
S2_1 Fe2_1 Fe4_1 N1_1 -88.1(2)
Fe1_1 Fe2_1 Fe4_1 N1_1 58.9(2)
Fe3_1 Fe2_1 Fe4_1 N1_1 127.7(2)
N1_1 Fe2_1 Fe4_1 N3_1 173.7(3)
N3_1 Fe2_1 Fe4_1 N3_1 0.0
N2_1 Fe2_1 Fe4_1 N3_1 -92.2(2)
S2_1 Fe2_1 Fe4_1 N3_1 85.6(2)
Fe1_1 Fe2_1 Fe4_1 N3_1 -127.5(2)
Fe3_1 Fe2_1 Fe4_1 N3_1 -58.6(2)
N1_1 Fe2_1 Fe4_1 N4_1 -92.9(2)
N3_1 Fe2_1 Fe4_1 N4_1 93.5(2)
N2_1 Fe2_1 Fe4_1 N4_1 1.3(2)
S2_1 Fe2_1 Fe4_1 N4_1 179.1(2)
Fe1_1 Fe2_1 Fe4_1 N4_1 -34.01(14)
Fe3_1 Fe2_1 Fe4_1 N4_1 34.86(14)
N1_1 Fe2_1 Fe4_1 S4_1 84.7(2)
N3_1 Fe2_1 Fe4_1 S4_1 -89.0(2)
N2_1 Fe2_1 Fe4_1 S4_1 178.9(2)
S2_1 Fe2_1 Fe4_1 S4_1 -3.3(2)
Fe1_1 Fe2_1 Fe4_1 S4_1 143.58(11)
Fe3_1 Fe2_1 Fe4_1 S4_1 -147.56(11)
N1_1 Fe2_1 Fe4_1 Fe3_1 -127.7(2)
N3_1 Fe2_1 Fe4_1 Fe3_1 58.6(2)
N2_1 Fe2_1 Fe4_1 Fe3_1 -33.57(14)
S2_1 Fe2_1 Fe4_1 Fe3_1 144.21(11)
Fe1_1 Fe2_1 Fe4_1 Fe3_1 -68.86(4)
Fe3_1 Fe2_1 Fe4_1 Fe3_1 0.0
N1_1 Fe2_1 Fe4_1 Fe1_1 -58.9(2)
N3_1 Fe2_1 Fe4_1 Fe1_1 127.5(2)
N2_1 Fe2_1 Fe4_1 Fe1_1 35.29(14)
S2_1 Fe2_1 Fe4_1 Fe1_1 -146.93(11)
Fe1_1 Fe2_1 Fe4_1 Fe1_1 0.0
Fe3_1 Fe2_1 Fe4_1 Fe1_1 68.86(4)
N2_1 Fe3_1 Fe4_1 N1_1 -1.3(2)
N4_1 Fe3_1 Fe4_1 N1_1 93.4(2)
N3_1 Fe3_1 Fe4_1 N1_1 -93.7(2)
S3_1 Fe3_1 Fe4_1 N1_1 174.6(2)
Fe1_1 Fe3_1 Fe4_1 N1_1 34.69(14)
Fe2_1 Fe3_1 Fe4_1 N1_1 -35.76(14)
N2_1 Fe3_1 Fe4_1 N3_1 92.4(2)
N4_1 Fe3_1 Fe4_1 N3_1 -172.9(3)
N3_1 Fe3_1 Fe4_1 N3_1 0.0
S3_1 Fe3_1 Fe4_1 N3_1 -91.7(2)
Fe1_1 Fe3_1 Fe4_1 N3_1 128.4(2)
Fe2_1 Fe3_1 Fe4_1 N3_1 58.0(2)
N2_1 Fe3_1 Fe4_1 N4_1 -94.7(2)
N4_1 Fe3_1 Fe4_1 N4_1 0.0
N3_1 Fe3_1 Fe4_1 N4_1 172.9(3)
S3_1 Fe3_1 Fe4_1 N4_1 81.2(2)
Fe1_1 Fe3_1 Fe4_1 N4_1 -58.7(2)
Fe2_1 Fe3_1 Fe4_1 N4_1 -129.2(2)
N2_1 Fe3_1 Fe4_1 S4_1 176.7(2)
N4_1 Fe3_1 Fe4_1 S4_1 -88.6(2)
N3_1 Fe3_1 Fe4_1 S4_1 84.3(2)
S3_1 Fe3_1 Fe4_1 S4_1 -7.4(2)
Fe1_1 Fe3_1 Fe4_1 S4_1 -147.30(13)
Fe2_1 Fe3_1 Fe4_1 S4_1 142.25(13)
N2_1 Fe3_1 Fe4_1 Fe2_1 34.42(14)
N4_1 Fe3_1 Fe4_1 Fe2_1 129.2(2)
N3_1 Fe3_1 Fe4_1 Fe2_1 -58.0(2)
S3_1 Fe3_1 Fe4_1 Fe2_1 -149.61(10)
Fe1_1 Fe3_1 Fe4_1 Fe2_1 70.45(4)
Fe2_1 Fe3_1 Fe4_1 Fe2_1 0.0
N2_1 Fe3_1 Fe4_1 Fe1_1 -36.03(14)
N4_1 Fe3_1 Fe4_1 Fe1_1 58.7(2)
N3_1 Fe3_1 Fe4_1 Fe1_1 -128.4(2)
S3_1 Fe3_1 Fe4_1 Fe1_1 139.94(10)
Fe1_1 Fe3_1 Fe4_1 Fe1_1 0.0
Fe2_1 Fe3_1 Fe4_1 Fe1_1 -70.45(4)
N2_1 Fe1_1 Fe4_1 N1_1 -94.3(2)
N4_1 Fe1_1 Fe4_1 N1_1 171.1(3)
N1_1 Fe1_1 Fe4_1 N1_1 0.0
S1_1 Fe1_1 Fe4_1 N1_1 75.9(2)
Fe3_1 Fe1_1 Fe4_1 N1_1 -130.0(2)
Fe2_1 Fe1_1 Fe4_1 N1_1 -58.4(2)
N2_1 Fe1_1 Fe4_1 N3_1 0.0(2)
N4_1 Fe1_1 Fe4_1 N3_1 -94.6(2)
N1_1 Fe1_1 Fe4_1 N3_1 94.3(2)
S1_1 Fe1_1 Fe4_1 N3_1 170.2(2)
Fe3_1 Fe1_1 Fe4_1 N3_1 -35.71(13)
Fe2_1 Fe1_1 Fe4_1 N3_1 35.95(13)
N2_1 Fe1_1 Fe4_1 N4_1 94.6(2)
N4_1 Fe1_1 Fe4_1 N4_1 0.0
N1_1 Fe1_1 Fe4_1 N4_1 -171.1(3)
S1_1 Fe1_1 Fe4_1 N4_1 -95.2(2)
Fe3_1 Fe1_1 Fe4_1 N4_1 58.9(2)
Fe2_1 Fe1_1 Fe4_1 N4_1 130.5(2)
N2_1 Fe1_1 Fe4_1 S4_1 -175.4(2)
N4_1 Fe1_1 Fe4_1 S4_1 90.0(2)
N1_1 Fe1_1 Fe4_1 S4_1 -81.2(2)
S1_1 Fe1_1 Fe4_1 S4_1 -5.3(2)
Fe3_1 Fe1_1 Fe4_1 S4_1 148.83(13)
Fe2_1 Fe1_1 Fe4_1 S4_1 -139.52(13)
N2_1 Fe1_1 Fe4_1 Fe2_1 -35.90(13)
N4_1 Fe1_1 Fe4_1 Fe2_1 -130.5(2)
N1_1 Fe1_1 Fe4_1 Fe2_1 58.4(2)
S1_1 Fe1_1 Fe4_1 Fe2_1 134.25(12)
Fe3_1 Fe1_1 Fe4_1 Fe2_1 -71.66(4)
Fe2_1 Fe1_1 Fe4_1 Fe2_1 0.0
N2_1 Fe1_1 Fe4_1 Fe3_1 35.75(13)
N4_1 Fe1_1 Fe4_1 Fe3_1 -58.9(2)
N1_1 Fe1_1 Fe4_1 Fe3_1 130.0(2)
S1_1 Fe1_1 Fe4_1 Fe3_1 -154.09(12)
Fe3_1 Fe1_1 Fe4_1 Fe3_1 0.0
Fe2_1 Fe1_1 Fe4_1 Fe3_1 71.66(4)
N2_1 Fe1_1 S1_1 C25_1 -130.8(3)
N4_1 Fe1_1 S1_1 C25_1 -7.1(4)
N1_1 Fe1_1 S1_1 C25_1 114.2(3)
Fe3_1 Fe1_1 S1_1 C25_1 -75.5(3)
Fe2_1 Fe1_1 S1_1 C25_1 171.0(3)
Fe4_1 Fe1_1 S1_1 C25_1 60.3(3)
N1_1 Fe2_1 S2_1 C34_1 29.1(3)
N3_1 Fe2_1 S2_1 C34_1 149.2(3)
N2_1 Fe2_1 S2_1 C34_1 -92.8(3)
Fe1_1 Fe2_1 S2_1 C34_1 -32.8(3)
Fe4_1 Fe2_1 S2_1 C34_1 89.8(3)
Fe3_1 Fe2_1 S2_1 C34_1 -151.6(3)
N2_1 Fe3_1 S3_1 C43_1 -28.0(3)
N4_1 Fe3_1 S3_1 C43_1 -148.9(3)
N3_1 Fe3_1 S3_1 C43_1 97.8(3)
Fe1_1 Fe3_1 S3_1 C43_1 -96.4(2)
Fe4_1 Fe3_1 S3_1 C43_1 157.1(2)
Fe2_1 Fe3_1 S3_1 C43_1 41.7(3)
N1_1 Fe4_1 S4_1 C52_1 122.0(3)
N3_1 Fe4_1 S4_1 C52_1 4.5(3)
N4_1 Fe4_1 S4_1 C52_1 -118.4(3)
Fe2_1 Fe4_1 S4_1 C52_1 64.6(3)
Fe3_1 Fe4_1 S4_1 C52_1 -55.7(3)
Fe1_1 Fe4_1 S4_1 C52_1 179.2(2)
N3_1 Fe2_1 N1_1 C1_1 -140.9(6)
N2_1 Fe2_1 N1_1 C1_1 124.1(6)
S2_1 Fe2_1 N1_1 C1_1 -9.4(6)
Fe1_1 Fe2_1 N1_1 C1_1 128.8(6)
Fe4_1 Fe2_1 N1_1 C1_1 -145.6(7)
Fe3_1 Fe2_1 N1_1 C1_1 171.0(6)
N3_1 Fe2_1 N1_1 Fe4_1 4.7(2)
N2_1 Fe2_1 N1_1 Fe4_1 -90.3(2)
S2_1 Fe2_1 N1_1 Fe4_1 136.23(12)
Fe1_1 Fe2_1 N1_1 Fe4_1 -85.6(2)
Fe4_1 Fe2_1 N1_1 Fe4_1 0.0
Fe3_1 Fe2_1 N1_1 Fe4_1 -43.36(14)
N3_1 Fe2_1 N1_1 Fe1_1 90.3(2)
N2_1 Fe2_1 N1_1 Fe1_1 -4.7(2)
S2_1 Fe2_1 N1_1 Fe1_1 -138.22(11)
Fe1_1 Fe2_1 N1_1 Fe1_1 0.0
Fe4_1 Fe2_1 N1_1 Fe1_1 85.6(2)
Fe3_1 Fe2_1 N1_1 Fe1_1 42.20(14)
N3_1 Fe4_1 N1_1 C1_1 140.1(5)
N4_1 Fe4_1 N1_1 C1_1 -124.2(5)
S4_1 Fe4_1 N1_1 C1_1 9.5(6)
Fe2_1 Fe4_1 N1_1 C1_1 144.8(6)
Fe3_1 Fe4_1 N1_1 C1_1 -171.7(5)
Fe1_1 Fe4_1 N1_1 C1_1 -130.8(6)
N3_1 Fe4_1 N1_1 Fe2_1 -4.7(2)
N4_1 Fe4_1 N1_1 Fe2_1 90.9(2)
S4_1 Fe4_1 N1_1 Fe2_1 -135.28(12)
Fe2_1 Fe4_1 N1_1 Fe2_1 0.0
Fe3_1 Fe4_1 N1_1 Fe2_1 43.49(14)
Fe1_1 Fe4_1 N1_1 Fe2_1 84.4(2)
N3_1 Fe4_1 N1_1 Fe1_1 -89.1(2)
N4_1 Fe4_1 N1_1 Fe1_1 6.5(2)
S4_1 Fe4_1 N1_1 Fe1_1 140.32(12)
Fe2_1 Fe4_1 N1_1 Fe1_1 -84.4(2)
Fe3_1 Fe4_1 N1_1 Fe1_1 -40.91(15)
Fe1_1 Fe4_1 N1_1 Fe1_1 0.0
N2_1 Fe1_1 N1_1 C1_1 -131.3(5)
N4_1 Fe1_1 N1_1 C1_1 132.1(5)
S1_1 Fe1_1 N1_1 C1_1 -4.7(6)
Fe3_1 Fe1_1 N1_1 C1_1 -179.4(5)
Fe2_1 Fe1_1 N1_1 C1_1 -136.1(6)
Fe4_1 Fe1_1 N1_1 C1_1 138.7(6)
N2_1 Fe1_1 N1_1 Fe2_1 4.8(2)
N4_1 Fe1_1 N1_1 Fe2_1 -91.8(2)
S1_1 Fe1_1 N1_1 Fe2_1 131.39(13)
Fe3_1 Fe1_1 N1_1 Fe2_1 -43.32(15)
Fe2_1 Fe1_1 N1_1 Fe2_1 0.0
Fe4_1 Fe1_1 N1_1 Fe2_1 -85.2(2)
N2_1 Fe1_1 N1_1 Fe4_1 90.0(2)
N4_1 Fe1_1 N1_1 Fe4_1 -6.6(2)
S1_1 Fe1_1 N1_1 Fe4_1 -143.43(12)
Fe3_1 Fe1_1 N1_1 Fe4_1 41.9(2)
Fe2_1 Fe1_1 N1_1 Fe4_1 85.2(2)
Fe4_1 Fe1_1 N1_1 Fe4_1 0.0
N4_1 Fe3_1 N2_1 C7_1 141.3(5)
N3_1 Fe3_1 N2_1 C7_1 -122.5(5)
S3_1 Fe3_1 N2_1 C7_1 13.1(6)
Fe1_1 Fe3_1 N2_1 C7_1 146.1(6)
Fe4_1 Fe3_1 N2_1 C7_1 -170.3(5)
Fe2_1 Fe3_1 N2_1 C7_1 -129.4(6)
N4_1 Fe3_1 N2_1 Fe1_1 -4.8(2)
N3_1 Fe3_1 N2_1 Fe1_1 91.4(2)
S3_1 Fe3_1 N2_1 Fe1_1 -132.98(13)
Fe1_1 Fe3_1 N2_1 Fe1_1 0.0
Fe4_1 Fe3_1 N2_1 Fe1_1 43.59(13)
Fe2_1 Fe3_1 N2_1 Fe1_1 84.5(2)
N4_1 Fe3_1 N2_1 Fe2_1 -89.3(2)
N3_1 Fe3_1 N2_1 Fe2_1 6.9(2)
S3_1 Fe3_1 N2_1 Fe2_1 142.52(12)
Fe1_1 Fe3_1 N2_1 Fe2_1 -84.5(2)
Fe4_1 Fe3_1 N2_1 Fe2_1 -40.91(15)
Fe2_1 Fe3_1 N2_1 Fe2_1 0.0
N4_1 Fe1_1 N2_1 C7_1 -135.9(5)
N1_1 Fe1_1 N2_1 C7_1 129.0(5)
S1_1 Fe1_1 N2_1 C7_1 2.2(6)
Fe3_1 Fe1_1 N2_1 C7_1 -140.6(6)
Fe2_1 Fe1_1 N2_1 C7_1 133.7(6)
Fe4_1 Fe1_1 N2_1 C7_1 176.2(5)
N4_1 Fe1_1 N2_1 Fe3_1 4.7(2)
N1_1 Fe1_1 N2_1 Fe3_1 -90.4(2)
S1_1 Fe1_1 N2_1 Fe3_1 142.87(11)
Fe3_1 Fe1_1 N2_1 Fe3_1 0.0
Fe2_1 Fe1_1 N2_1 Fe3_1 -85.7(2)
Fe4_1 Fe1_1 N2_1 Fe3_1 -43.15(13)
N4_1 Fe1_1 N2_1 Fe2_1 90.4(2)
N1_1 Fe1_1 N2_1 Fe2_1 -4.7(2)
S1_1 Fe1_1 N2_1 Fe2_1 -131.47(12)
Fe3_1 Fe1_1 N2_1 Fe2_1 85.7(2)
Fe2_1 Fe1_1 N2_1 Fe2_1 0.0
Fe4_1 Fe1_1 N2_1 Fe2_1 42.51(14)
N1_1 Fe2_1 N2_1 C7_1 -138.1(5)
N3_1 Fe2_1 N2_1 C7_1 125.9(5)
S2_1 Fe2_1 N2_1 C7_1 -4.5(6)
Fe1_1 Fe2_1 N2_1 C7_1 -142.9(6)
Fe4_1 Fe2_1 N2_1 C7_1 174.0(5)
Fe3_1 Fe2_1 N2_1 C7_1 132.9(6)
N1_1 Fe2_1 N2_1 Fe3_1 89.0(2)
N3_1 Fe2_1 N2_1 Fe3_1 -7.0(2)
S2_1 Fe2_1 N2_1 Fe3_1 -137.38(12)
Fe1_1 Fe2_1 N2_1 Fe3_1 84.2(2)
Fe4_1 Fe2_1 N2_1 Fe3_1 41.1(2)
Fe3_1 Fe2_1 N2_1 Fe3_1 0.0
N1_1 Fe2_1 N2_1 Fe1_1 4.8(2)
N3_1 Fe2_1 N2_1 Fe1_1 -91.3(2)
S2_1 Fe2_1 N2_1 Fe1_1 138.40(12)
Fe1_1 Fe2_1 N2_1 Fe1_1 0.0
Fe4_1 Fe2_1 N2_1 Fe1_1 -43.14(14)
Fe3_1 Fe2_1 N2_1 Fe1_1 -84.2(2)
N1_1 Fe2_1 N3_1 C13_1 139.8(5)
N2_1 Fe2_1 N3_1 C13_1 -123.8(5)
S2_1 Fe2_1 N3_1 C13_1 7.4(6)
Fe1_1 Fe2_1 N3_1 C13_1 -171.5(5)
Fe4_1 Fe2_1 N3_1 C13_1 144.5(6)
Fe3_1 Fe2_1 N3_1 C13_1 -130.7(6)
N1_1 Fe2_1 N3_1 Fe4_1 -4.7(2)
N2_1 Fe2_1 N3_1 Fe4_1 91.6(2)
S2_1 Fe2_1 N3_1 Fe4_1 -137.16(11)
Fe1_1 Fe2_1 N3_1 Fe4_1 43.97(13)
Fe4_1 Fe2_1 N3_1 Fe4_1 0.0
Fe3_1 Fe2_1 N3_1 Fe4_1 84.7(2)
N1_1 Fe2_1 N3_1 Fe3_1 -89.4(2)
N2_1 Fe2_1 N3_1 Fe3_1 6.9(2)
S2_1 Fe2_1 N3_1 Fe3_1 138.12(12)
Fe1_1 Fe2_1 N3_1 Fe3_1 -40.75(14)
Fe4_1 Fe2_1 N3_1 Fe3_1 -84.7(2)
Fe3_1 Fe2_1 N3_1 Fe3_1 0.0
N1_1 Fe4_1 N3_1 C13_1 -142.2(5)
N4_1 Fe4_1 N3_1 C13_1 122.6(5)
S4_1 Fe4_1 N3_1 C13_1 -13.1(5)
Fe2_1 Fe4_1 N3_1 C13_1 -146.9(5)
Fe3_1 Fe4_1 N3_1 C13_1 127.8(5)
Fe1_1 Fe4_1 N3_1 C13_1 169.9(5)
N1_1 Fe4_1 N3_1 Fe2_1 4.7(2)
N4_1 Fe4_1 N3_1 Fe2_1 -90.6(2)
S4_1 Fe4_1 N3_1 Fe2_1 133.75(12)
Fe2_1 Fe4_1 N3_1 Fe2_1 0.0
Fe3_1 Fe4_1 N3_1 Fe2_1 -85.3(2)
Fe1_1 Fe4_1 N3_1 Fe2_1 -43.26(13)
N1_1 Fe4_1 N3_1 Fe3_1 90.0(2)
N4_1 Fe4_1 N3_1 Fe3_1 -5.2(2)
S4_1 Fe4_1 N3_1 Fe3_1 -140.95(11)
Fe2_1 Fe4_1 N3_1 Fe3_1 85.3(2)
Fe3_1 Fe4_1 N3_1 Fe3_1 0.0
Fe1_1 Fe4_1 N3_1 Fe3_1 42.04(13)
N2_1 Fe3_1 N3_1 C13_1 133.2(5)
N4_1 Fe3_1 N3_1 C13_1 -129.6(5)
S3_1 Fe3_1 N3_1 C13_1 -6.7(5)
Fe1_1 Fe3_1 N3_1 C13_1 -178.4(4)
Fe4_1 Fe3_1 N3_1 C13_1 -134.9(5)
Fe2_1 Fe3_1 N3_1 C13_1 140.2(5)
N2_1 Fe3_1 N3_1 Fe2_1 -7.0(2)
N4_1 Fe3_1 N3_1 Fe2_1 90.2(2)
S3_1 Fe3_1 N3_1 Fe2_1 -146.88(11)
Fe1_1 Fe3_1 N3_1 Fe2_1 41.42(15)
Fe4_1 Fe3_1 N3_1 Fe2_1 84.9(2)
Fe2_1 Fe3_1 N3_1 Fe2_1 0.0
N2_1 Fe3_1 N3_1 Fe4_1 -91.9(2)
N4_1 Fe3_1 N3_1 Fe4_1 5.3(2)
S3_1 Fe3_1 N3_1 Fe4_1 128.25(12)
Fe1_1 Fe3_1 N3_1 Fe4_1 -43.45(14)
Fe4_1 Fe3_1 N3_1 Fe4_1 0.0
Fe2_1 Fe3_1 N3_1 Fe4_1 -84.9(2)
N2_1 Fe3_1 N4_1 C19_1 -126.9(6)
N3_1 Fe3_1 N4_1 C19_1 137.4(6)
S3_1 Fe3_1 N4_1 C19_1 9.9(6)
Fe1_1 Fe3_1 N4_1 C19_1 -131.7(6)
Fe4_1 Fe3_1 N4_1 C19_1 142.7(6)
Fe2_1 Fe3_1 N4_1 C19_1 -175.2(5)
N2_1 Fe3_1 N4_1 Fe1_1 4.8(2)
N3_1 Fe3_1 N4_1 Fe1_1 -90.9(2)
S3_1 Fe3_1 N4_1 Fe1_1 141.58(11)
Fe1_1 Fe3_1 N4_1 Fe1_1 0.0
Fe4_1 Fe3_1 N4_1 Fe1_1 -85.6(2)
Fe2_1 Fe3_1 N4_1 Fe1_1 -43.52(14)
N2_1 Fe3_1 N4_1 Fe4_1 90.4(2)
N3_1 Fe3_1 N4_1 Fe4_1 -5.3(2)
S3_1 Fe3_1 N4_1 Fe4_1 -132.80(12)
Fe1_1 Fe3_1 N4_1 Fe4_1 85.6(2)
Fe4_1 Fe3_1 N4_1 Fe4_1 0.0
Fe2_1 Fe3_1 N4_1 Fe4_1 42.10(14)
N2_1 Fe1_1 N4_1 C19_1 134.3(5)
N1_1 Fe1_1 N4_1 C19_1 -129.4(5)
S1_1 Fe1_1 N4_1 C19_1 1.7(6)
Fe3_1 Fe1_1 N4_1 C19_1 139.0(6)
Fe2_1 Fe1_1 N4_1 C19_1 -177.1(5)
Fe4_1 Fe1_1 N4_1 C19_1 -135.9(6)
N2_1 Fe1_1 N4_1 Fe3_1 -4.7(2)
N1_1 Fe1_1 N4_1 Fe3_1 91.6(2)
S1_1 Fe1_1 N4_1 Fe3_1 -137.29(13)
Fe3_1 Fe1_1 N4_1 Fe3_1 0.0
Fe2_1 Fe1_1 N4_1 Fe3_1 43.94(14)
Fe4_1 Fe1_1 N4_1 Fe3_1 85.1(2)
N2_1 Fe1_1 N4_1 Fe4_1 -89.8(2)
N1_1 Fe1_1 N4_1 Fe4_1 6.5(2)
S1_1 Fe1_1 N4_1 Fe4_1 137.65(13)
Fe3_1 Fe1_1 N4_1 Fe4_1 -85.1(2)
Fe2_1 Fe1_1 N4_1 Fe4_1 -41.12(15)
Fe4_1 Fe1_1 N4_1 Fe4_1 0.0
N1_1 Fe4_1 N4_1 C19_1 124.8(5)
N3_1 Fe4_1 N4_1 C19_1 -139.7(5)
S4_1 Fe4_1 N4_1 C19_1 -5.7(6)
Fe2_1 Fe4_1 N4_1 C19_1 172.5(5)
Fe3_1 Fe4_1 N4_1 C19_1 -145.0(6)
Fe1_1 Fe4_1 N4_1 C19_1 131.5(6)
N1_1 Fe4_1 N4_1 Fe3_1 -90.1(2)
N3_1 Fe4_1 N4_1 Fe3_1 5.3(2)
S4_1 Fe4_1 N4_1 Fe3_1 139.33(12)
Fe2_1 Fe4_1 N4_1 Fe3_1 -42.46(14)
Fe3_1 Fe4_1 N4_1 Fe3_1 0.0
Fe1_1 Fe4_1 N4_1 Fe3_1 -83.5(2)
N1_1 Fe4_1 N4_1 Fe1_1 -6.6(2)
N3_1 Fe4_1 N4_1 Fe1_1 88.8(2)
S4_1 Fe4_1 N4_1 Fe1_1 -137.13(13)
Fe2_1 Fe4_1 N4_1 Fe1_1 41.07(15)
Fe3_1 Fe4_1 N4_1 Fe1_1 83.5(2)
Fe1_1 Fe4_1 N4_1 Fe1_1 0.0
Fe2_1 N1_1 C1_1 C2_1 123.0(7)
Fe4_1 N1_1 C1_1 C2_1 -7.1(10)
Fe1_1 N1_1 C1_1 C2_1 -123.7(7)
Fe2_1 N1_1 C1_1 C6_1 -60.1(8)
Fe4_1 N1_1 C1_1 C6_1 169.8(5)
Fe1_1 N1_1 C1_1 C6_1 53.2(8)
C6_1 C1_1 C2_1 C3_1 -2.3(13)
N1_1 C1_1 C2_1 C3_1 174.6(8)
C1_1 C2_1 C3_1 C4_1 4.0(16)
C2_1 C3_1 C4_1 C5_1 -2.9(17)
C3_1 C4_1 C5_1 C6_1 0.1(15)
C4_1 C5_1 C6_1 C1_1 1.6(12)
C2_1 C1_1 C6_1 C5_1 -0.5(11)
N1_1 C1_1 C6_1 C5_1 -177.4(6)
Fe3_1 N2_1 C7_1 C12_1 55.8(7)
Fe1_1 N2_1 C7_1 C12_1 -177.1(4)
Fe2_1 N2_1 C7_1 C12_1 -56.7(7)
Fe3_1 N2_1 C7_1 C8_1 -124.4(6)
Fe1_1 N2_1 C7_1 C8_1 2.7(9)
Fe2_1 N2_1 C7_1 C8_1 123.1(5)
C12_1 C7_1 C8_1 C9_1 1.0(10)
N2_1 C7_1 C8_1 C9_1 -178.8(6)
C7_1 C8_1 C9_1 C10_1 -1.2(11)
C8_1 C9_1 C10_1 C11_1 1.3(11)
C9_1 C10_1 C11_1 C12_1 -1.1(11)
C10_1 C11_1 C12_1 C7_1 0.9(10)
C8_1 C7_1 C12_1 C11_1 -0.9(9)
N2_1 C7_1 C12_1 C11_1 178.9(5)
Fe2_1 N3_1 C13_1 C14_1 -1.9(9)
Fe4_1 N3_1 C13_1 C14_1 128.8(6)
Fe3_1 N3_1 C13_1 C14_1 -119.1(5)
Fe2_1 N3_1 C13_1 C18_1 174.7(4)
Fe4_1 N3_1 C13_1 C18_1 -54.7(7)
Fe3_1 N3_1 C13_1 C18_1 57.5(7)
C18_1 C13_1 C14_1 C15_1 -0.1(10)
N3_1 C13_1 C14_1 C15_1 176.5(6)
C13_1 C14_1 C15_1 C16_1 -1.3(10)
C14_1 C15_1 C16_1 C17_1 2.4(11)
C15_1 C16_1 C17_1 C18_1 -2.2(10)
C16_1 C17_1 C18_1 C13_1 0.8(10)
C14_1 C13_1 C18_1 C17_1 0.4(9)
N3_1 C13_1 C18_1 C17_1 -176.2(6)
Fe3_1 N4_1 C19_1 C20_1 -166.5(5)
Fe1_1 N4_1 C19_1 C20_1 77.2(8)
Fe4_1 N4_1 C19_1 C20_1 -38.2(9)
Fe3_1 N4_1 C19_1 C24_1 14.6(9)
Fe1_1 N4_1 C19_1 C24_1 -101.7(6)
Fe4_1 N4_1 C19_1 C24_1 142.8(5)
C24_1 C19_1 C20_1 C21_1 0.6(11)
N4_1 C19_1 C20_1 C21_1 -178.4(6)
C19_1 C20_1 C21_1 C22_1 -0.9(12)
C20_1 C21_1 C22_1 C23_1 0.1(12)
C21_1 C22_1 C23_1 C24_1 0.9(11)
C20_1 C19_1 C24_1 C23_1 0.4(10)
N4_1 C19_1 C24_1 C23_1 179.4(6)
C22_1 C23_1 C24_1 C19_1 -1.2(11)
Fe1_1 S1_1 C25_1 C30_1 -97.6(6)
Fe1_1 S1_1 C25_1 C26_1 87.0(5)
C30_1 C25_1 C26_1 C27_1 -3.3(10)
S1_1 C25_1 C26_1 C27_1 172.1(5)
C30_1 C25_1 C26_1 C31_1 175.9(7)
S1_1 C25_1 C26_1 C31_1 -8.7(9)
C25_1 C26_1 C27_1 C28_1 2.2(11)
C31_1 C26_1 C27_1 C28_1 -177.0(7)
C26_1 C27_1 C28_1 C29_1 -0.9(11)
C26_1 C27_1 C28_1 C32_1 -179.3(7)
C27_1 C28_1 C29_1 C30_1 0.8(11)
C32_1 C28_1 C29_1 C30_1 179.2(7)
C28_1 C29_1 C30_1 C25_1 -2.0(12)
C28_1 C29_1 C30_1 C33_1 178.1(7)
C26_1 C25_1 C30_1 C29_1 3.2(11)
S1_1 C25_1 C30_1 C29_1 -172.2(6)
C26_1 C25_1 C30_1 C33_1 -176.8(7)
S1_1 C25_1 C30_1 C33_1 7.8(10)
Fe2_1 S2_1 C34_1 C35_1 85.8(6)
Fe2_1 S2_1 C34_1 C39_1 -96.8(6)
C39_1 C34_1 C35_1 C36_1 -0.2(11)
S2_1 C34_1 C35_1 C36_1 177.2(5)
C39_1 C34_1 C35_1 C40_1 180.0(7)
S2_1 C34_1 C35_1 C40_1 -2.7(10)
C34_1 C35_1 C36_1 C37_1 -0.3(11)
C40_1 C35_1 C36_1 C37_1 179.6(7)
C35_1 C36_1 C37_1 C38_1 -0.5(11)
C35_1 C36_1 C37_1 C41_1 176.6(7)
C36_1 C37_1 C38_1 C39_1 1.7(11)
C41_1 C37_1 C38_1 C39_1 -175.3(7)
C37_1 C38_1 C39_1 C34_1 -2.2(11)
C37_1 C38_1 C39_1 C42_1 179.5(7)
C35_1 C34_1 C39_1 C38_1 1.3(11)
S2_1 C34_1 C39_1 C38_1 -176.0(5)
C35_1 C34_1 C39_1 C42_1 179.7(7)
S2_1 C34_1 C39_1 C42_1 2.3(10)
Fe3_1 S3_1 C43_1 C44_1 -95.0(5)
Fe3_1 S3_1 C43_1 C48_1 88.4(5)
C48_1 C43_1 C44_1 C45_1 -1.1(9)
S3_1 C43_1 C44_1 C45_1 -177.6(5)
C48_1 C43_1 C44_1 C49_1 179.6(6)
S3_1 C43_1 C44_1 C49_1 3.0(8)
C43_1 C44_1 C45_1 C46_1 -0.6(10)
C49_1 C44_1 C45_1 C46_1 178.8(6)
C44_1 C45_1 C46_1 C47_1 2.0(11)
C44_1 C45_1 C46_1 C50_1 -176.6(7)
C45_1 C46_1 C47_1 C48_1 -1.9(11)
C50_1 C46_1 C47_1 C48_1 176.7(7)
C46_1 C47_1 C48_1 C43_1 0.4(11)
C46_1 C47_1 C48_1 C51_1 -179.1(7)
C44_1 C43_1 C48_1 C47_1 1.1(10)
S3_1 C43_1 C48_1 C47_1 177.7(5)
C44_1 C43_1 C48_1 C51_1 -179.3(6)
S3_1 C43_1 C48_1 C51_1 -2.7(9)
Fe4_1 S4_1 C52_1 C57_1 -67.7(6)
Fe4_1 S4_1 C52_1 C53_1 115.0(5)
C57_1 C52_1 C53_1 C54_1 3.4(10)
S4_1 C52_1 C53_1 C54_1 -179.2(5)
C57_1 C52_1 C53_1 C58_1 -177.5(6)
S4_1 C52_1 C53_1 C58_1 -0.1(9)
C52_1 C53_1 C54_1 C55_1 -1.3(11)
C58_1 C53_1 C54_1 C55_1 179.6(7)
C53_1 C54_1 C55_1 C56_1 -0.9(11)
C53_1 C54_1 C55_1 C59_1 177.8(7)
C54_1 C55_1 C56_1 C57_1 0.8(11)
C59_1 C55_1 C56_1 C57_1 -177.9(7)
C55_1 C56_1 C57_1 C52_1 1.3(10)
C55_1 C56_1 C57_1 C60_1 -178.4(6)
C53_1 C52_1 C57_1 C56_1 -3.4(10)
S4_1 C52_1 C57_1 C56_1 179.3(5)
C53_1 C52_1 C57_1 C60_1 176.3(6)
S4_1 C52_1 C57_1 C60_1 -1.0(9)
N5_2 Fe5_2 Fe6_2 N6_2 174.4(3)
N6_2 Fe5_2 Fe6_2 N6_2 0.0
N7_2 Fe5_2 Fe6_2 N6_2 -93.1(2)
S5_2 Fe5_2 Fe6_2 N6_2 82.7(2)
Fe7_2 Fe5_2 Fe6_2 N6_2 -58.4(2)
Fe8_2 Fe5_2 Fe6_2 N6_2 -127.0(2)
N5_2 Fe5_2 Fe6_2 N5_2 0.0
N6_2 Fe5_2 Fe6_2 N5_2 -174.4(3)
N7_2 Fe5_2 Fe6_2 N5_2 92.6(2)
S5_2 Fe5_2 Fe6_2 N5_2 -91.7(2)
Fe7_2 Fe5_2 Fe6_2 N5_2 127.3(2)
Fe8_2 Fe5_2 Fe6_2 N5_2 58.6(2)
N5_2 Fe5_2 Fe6_2 N8_2 -93.1(2)
N6_2 Fe5_2 Fe6_2 N8_2 92.6(2)
N7_2 Fe5_2 Fe6_2 N8_2 -0.5(2)
S5_2 Fe5_2 Fe6_2 N8_2 175.3(2)
Fe7_2 Fe5_2 Fe6_2 N8_2 34.19(13)
Fe8_2 Fe5_2 Fe6_2 N8_2 -34.47(13)
N5_2 Fe5_2 Fe6_2 S6_2 85.0(2)
N6_2 Fe5_2 Fe6_2 S6_2 -89.4(2)
N7_2 Fe5_2 Fe6_2 S6_2 177.5(2)
S5_2 Fe5_2 Fe6_2 S6_2 -6.7(2)
Fe7_2 Fe5_2 Fe6_2 S6_2 -147.78(10)
Fe8_2 Fe5_2 Fe6_2 S6_2 143.56(10)
N5_2 Fe5_2 Fe6_2 Fe8_2 -58.6(2)
N6_2 Fe5_2 Fe6_2 Fe8_2 127.0(2)
N7_2 Fe5_2 Fe6_2 Fe8_2 33.95(14)
S5_2 Fe5_2 Fe6_2 Fe8_2 -150.26(10)
Fe7_2 Fe5_2 Fe6_2 Fe8_2 68.66(3)
Fe8_2 Fe5_2 Fe6_2 Fe8_2 0.0
N5_2 Fe5_2 Fe6_2 Fe7_2 -127.3(2)
N6_2 Fe5_2 Fe6_2 Fe7_2 58.4(2)
N7_2 Fe5_2 Fe6_2 Fe7_2 -34.70(14)
S5_2 Fe5_2 Fe6_2 Fe7_2 141.08(10)
Fe7_2 Fe5_2 Fe6_2 Fe7_2 0.0
Fe8_2 Fe5_2 Fe6_2 Fe7_2 -68.66(3)
N5_2 Fe5_2 Fe7_2 N7_2 -93.3(2)
N6_2 Fe5_2 Fe7_2 N7_2 172.2(3)
N7_2 Fe5_2 Fe7_2 N7_2 0.0
S5_2 Fe5_2 Fe7_2 N7_2 91.6(2)
Fe6_2 Fe5_2 Fe7_2 N7_2 -129.8(2)
Fe8_2 Fe5_2 Fe7_2 N7_2 -59.0(2)
N5_2 Fe5_2 Fe7_2 N8_2 1.9(2)
N6_2 Fe5_2 Fe7_2 N8_2 -92.6(2)
N7_2 Fe5_2 Fe7_2 N8_2 95.2(2)
S5_2 Fe5_2 Fe7_2 N8_2 -173.2(2)
Fe6_2 Fe5_2 Fe7_2 N8_2 -34.59(13)
Fe8_2 Fe5_2 Fe7_2 N8_2 36.19(13)
N5_2 Fe5_2 Fe7_2 N6_2 94.5(2)
N6_2 Fe5_2 Fe7_2 N6_2 0.0
N7_2 Fe5_2 Fe7_2 N6_2 -172.2(3)
S5_2 Fe5_2 Fe7_2 N6_2 -80.5(2)
Fe6_2 Fe5_2 Fe7_2 N6_2 58.0(2)
Fe8_2 Fe5_2 Fe7_2 N6_2 128.8(2)
N5_2 Fe5_2 Fe7_2 S7_2 176.2(2)
N6_2 Fe5_2 Fe7_2 S7_2 81.7(2)
N7_2 Fe5_2 Fe7_2 S7_2 -90.5(2)
S5_2 Fe5_2 Fe7_2 S7_2 1.1(2)
Fe6_2 Fe5_2 Fe7_2 S7_2 139.71(11)
Fe8_2 Fe5_2 Fe7_2 S7_2 -149.51(11)
N5_2 Fe5_2 Fe7_2 Fe8_2 -34.30(13)
N6_2 Fe5_2 Fe7_2 Fe8_2 -128.8(2)
N7_2 Fe5_2 Fe7_2 Fe8_2 59.0(2)
S5_2 Fe5_2 Fe7_2 Fe8_2 150.64(11)
Fe6_2 Fe5_2 Fe7_2 Fe8_2 -70.77(4)
Fe8_2 Fe5_2 Fe7_2 Fe8_2 0.0
N5_2 Fe5_2 Fe7_2 Fe6_2 36.47(13)
N6_2 Fe5_2 Fe7_2 Fe6_2 -58.0(2)
N7_2 Fe5_2 Fe7_2 Fe6_2 129.8(2)
S5_2 Fe5_2 Fe7_2 Fe6_2 -138.58(11)
Fe6_2 Fe5_2 Fe7_2 Fe6_2 0.0
Fe8_2 Fe5_2 Fe7_2 Fe6_2 70.77(4)
N6_2 Fe6_2 Fe7_2 N7_2 93.8(2)
N5_2 Fe6_2 Fe7_2 N7_2 -1.1(2)
N8_2 Fe6_2 Fe7_2 N7_2 -95.2(2)
S6_2 Fe6_2 Fe7_2 N7_2 175.6(2)
Fe5_2 Fe6_2 Fe7_2 N7_2 35.02(15)
Fe8_2 Fe6_2 Fe7_2 N7_2 -36.62(15)
N6_2 Fe6_2 Fe7_2 N8_2 -171.0(3)
N5_2 Fe6_2 Fe7_2 N8_2 94.1(2)
N8_2 Fe6_2 Fe7_2 N8_2 0.000(2)
S6_2 Fe6_2 Fe7_2 N8_2 -89.2(2)
Fe5_2 Fe6_2 Fe7_2 N8_2 130.2(2)
Fe8_2 Fe6_2 Fe7_2 N8_2 58.6(2)
N6_2 Fe6_2 Fe7_2 N6_2 0.000(1)
N5_2 Fe6_2 Fe7_2 N6_2 -94.9(2)
N8_2 Fe6_2 Fe7_2 N6_2 171.0(3)
S6_2 Fe6_2 Fe7_2 N6_2 81.8(2)
Fe5_2 Fe6_2 Fe7_2 N6_2 -58.8(2)
Fe8_2 Fe6_2 Fe7_2 N6_2 -130.5(2)
N6_2 Fe6_2 Fe7_2 S7_2 -82.9(2)
N5_2 Fe6_2 Fe7_2 S7_2 -177.8(2)
N8_2 Fe6_2 Fe7_2 S7_2 88.0(2)
S6_2 Fe6_2 Fe7_2 S7_2 -1.1(2)
Fe5_2 Fe6_2 Fe7_2 S7_2 -141.74(11)
Fe8_2 Fe6_2 Fe7_2 S7_2 146.62(12)
N6_2 Fe6_2 Fe7_2 Fe8_2 130.5(2)
N5_2 Fe6_2 Fe7_2 Fe8_2 35.56(14)
N8_2 Fe6_2 Fe7_2 Fe8_2 -58.6(2)
S6_2 Fe6_2 Fe7_2 Fe8_2 -147.76(14)
Fe5_2 Fe6_2 Fe7_2 Fe8_2 71.64(4)
Fe8_2 Fe6_2 Fe7_2 Fe8_2 0.0
N6_2 Fe6_2 Fe7_2 Fe5_2 58.8(2)
N5_2 Fe6_2 Fe7_2 Fe5_2 -36.08(14)
N8_2 Fe6_2 Fe7_2 Fe5_2 -130.2(2)
S6_2 Fe6_2 Fe7_2 Fe5_2 140.60(13)
Fe5_2 Fe6_2 Fe7_2 Fe5_2 0.0
Fe8_2 Fe6_2 Fe7_2 Fe5_2 -71.64(4)
N7_2 Fe7_2 Fe8_2 N8_2 -174.1(3)
N8_2 Fe7_2 Fe8_2 N8_2 0.0
N6_2 Fe7_2 Fe8_2 N8_2 92.3(2)
S7_2 Fe7_2 Fe8_2 N8_2 -84.6(2)
Fe5_2 Fe7_2 Fe8_2 N8_2 127.6(2)
Fe6_2 Fe7_2 Fe8_2 N8_2 58.3(2)
N7_2 Fe7_2 Fe8_2 N7_2 0.0
N8_2 Fe7_2 Fe8_2 N7_2 174.1(3)
N6_2 Fe7_2 Fe8_2 N7_2 -93.6(2)
S7_2 Fe7_2 Fe8_2 N7_2 89.5(2)
Fe5_2 Fe7_2 Fe8_2 N7_2 -58.3(2)
Fe6_2 Fe7_2 Fe8_2 N7_2 -127.6(2)
N7_2 Fe7_2 Fe8_2 N5_2 92.1(2)
N8_2 Fe7_2 Fe8_2 N5_2 -93.8(2)
N6_2 Fe7_2 Fe8_2 N5_2 -1.4(2)
S7_2 Fe7_2 Fe8_2 N5_2 -178.3(2)
Fe5_2 Fe7_2 Fe8_2 N5_2 33.82(14)
Fe6_2 Fe7_2 Fe8_2 N5_2 -35.42(14)
N7_2 Fe7_2 Fe8_2 S8_2 -82.2(2)
N8_2 Fe7_2 Fe8_2 S8_2 91.9(2)
N6_2 Fe7_2 Fe8_2 S8_2 -175.8(2)
S7_2 Fe7_2 Fe8_2 S8_2 7.3(2)
Fe5_2 Fe7_2 Fe8_2 S8_2 -140.54(11)
Fe6_2 Fe7_2 Fe8_2 S8_2 150.22(11)
N7_2 Fe7_2 Fe8_2 Fe6_2 127.6(2)
N8_2 Fe7_2 Fe8_2 Fe6_2 -58.3(2)
N6_2 Fe7_2 Fe8_2 Fe6_2 33.98(14)
S7_2 Fe7_2 Fe8_2 Fe6_2 -142.92(12)
Fe5_2 Fe7_2 Fe8_2 Fe6_2 69.24(4)
Fe6_2 Fe7_2 Fe8_2 Fe6_2 0.0
N7_2 Fe7_2 Fe8_2 Fe5_2 58.3(2)
N8_2 Fe7_2 Fe8_2 Fe5_2 -127.6(2)
N6_2 Fe7_2 Fe8_2 Fe5_2 -35.26(14)
S7_2 Fe7_2 Fe8_2 Fe5_2 147.84(12)
Fe5_2 Fe7_2 Fe8_2 Fe5_2 0.0
Fe6_2 Fe7_2 Fe8_2 Fe5_2 -69.24(4)
N6_2 Fe6_2 Fe8_2 N8_2 -93.1(2)
N5_2 Fe6_2 Fe8_2 N8_2 172.5(3)
N8_2 Fe6_2 Fe8_2 N8_2 0.0
S6_2 Fe6_2 Fe8_2 N8_2 91.5(2)
Fe5_2 Fe6_2 Fe8_2 N8_2 -129.5(2)
Fe7_2 Fe6_2 Fe8_2 N8_2 -58.8(2)
N6_2 Fe6_2 Fe8_2 N7_2 2.2(2)
N5_2 Fe6_2 Fe8_2 N7_2 -92.2(2)
N8_2 Fe6_2 Fe8_2 N7_2 95.4(2)
S6_2 Fe6_2 Fe8_2 N7_2 -173.2(2)
Fe5_2 Fe6_2 Fe8_2 N7_2 -34.18(14)
Fe7_2 Fe6_2 Fe8_2 N7_2 36.54(14)
N6_2 Fe6_2 Fe8_2 N5_2 94.4(2)
N5_2 Fe6_2 Fe8_2 N5_2 0.0
N8_2 Fe6_2 Fe8_2 N5_2 -172.5(3)
S6_2 Fe6_2 Fe8_2 N5_2 -81.0(2)
Fe5_2 Fe6_2 Fe8_2 N5_2 58.0(2)
Fe7_2 Fe6_2 Fe8_2 N5_2 128.7(2)
N6_2 Fe6_2 Fe8_2 S8_2 179.0(2)
N5_2 Fe6_2 Fe8_2 S8_2 84.6(2)
N8_2 Fe6_2 Fe8_2 S8_2 -87.9(2)
S6_2 Fe6_2 Fe8_2 S8_2 3.6(2)
Fe5_2 Fe6_2 Fe8_2 S8_2 142.60(12)
Fe7_2 Fe6_2 Fe8_2 S8_2 -146.67(12)
N6_2 Fe6_2 Fe8_2 Fe7_2 -34.29(14)
N5_2 Fe6_2 Fe8_2 Fe7_2 -128.7(2)
N8_2 Fe6_2 Fe8_2 Fe7_2 58.8(2)
S6_2 Fe6_2 Fe8_2 Fe7_2 150.31(12)
Fe5_2 Fe6_2 Fe8_2 Fe7_2 -70.72(4)
Fe7_2 Fe6_2 Fe8_2 Fe7_2 0.0
N6_2 Fe6_2 Fe8_2 Fe5_2 36.43(14)
N5_2 Fe6_2 Fe8_2 Fe5_2 -58.0(2)
N8_2 Fe6_2 Fe8_2 Fe5_2 129.5(2)
S6_2 Fe6_2 Fe8_2 Fe5_2 -138.97(12)
Fe5_2 Fe6_2 Fe8_2 Fe5_2 0.0
Fe7_2 Fe6_2 Fe8_2 Fe5_2 70.72(4)
N5_2 Fe5_2 Fe8_2 N8_2 94.2(2)
N6_2 Fe5_2 Fe8_2 N8_2 -1.1(2)
N7_2 Fe5_2 Fe8_2 N8_2 -95.7(2)
S5_2 Fe5_2 Fe8_2 N8_2 178.0(2)
Fe6_2 Fe5_2 Fe8_2 N8_2 35.38(12)
Fe7_2 Fe5_2 Fe8_2 N8_2 -36.73(12)
N5_2 Fe5_2 Fe8_2 N7_2 -170.1(3)
N6_2 Fe5_2 Fe8_2 N7_2 94.6(2)
N7_2 Fe5_2 Fe8_2 N7_2 0.000(2)
S5_2 Fe5_2 Fe8_2 N7_2 -86.3(2)
Fe6_2 Fe5_2 Fe8_2 N7_2 131.1(2)
Fe7_2 Fe5_2 Fe8_2 N7_2 59.0(2)
N5_2 Fe5_2 Fe8_2 N5_2 0.000(1)
N6_2 Fe5_2 Fe8_2 N5_2 -95.3(2)
N7_2 Fe5_2 Fe8_2 N5_2 170.1(3)
S5_2 Fe5_2 Fe8_2 N5_2 83.8(2)
Fe6_2 Fe5_2 Fe8_2 N5_2 -58.8(2)
Fe7_2 Fe5_2 Fe8_2 N5_2 -130.9(2)
N5_2 Fe5_2 Fe8_2 S8_2 -88.2(2)
N6_2 Fe5_2 Fe8_2 S8_2 176.54(15)
N7_2 Fe5_2 Fe8_2 S8_2 81.9(2)
S5_2 Fe5_2 Fe8_2 S8_2 -4.4(2)
Fe6_2 Fe5_2 Fe8_2 S8_2 -146.99(10)
Fe7_2 Fe5_2 Fe8_2 S8_2 140.90(10)
N5_2 Fe5_2 Fe8_2 Fe7_2 130.9(2)
N6_2 Fe5_2 Fe8_2 Fe7_2 35.63(12)
N7_2 Fe5_2 Fe8_2 Fe7_2 -59.0(2)
S5_2 Fe5_2 Fe8_2 Fe7_2 -145.27(11)
Fe6_2 Fe5_2 Fe8_2 Fe7_2 72.11(4)
Fe7_2 Fe5_2 Fe8_2 Fe7_2 0.0
N5_2 Fe5_2 Fe8_2 Fe6_2 58.8(2)
N6_2 Fe5_2 Fe8_2 Fe6_2 -36.47(12)
N7_2 Fe5_2 Fe8_2 Fe6_2 -131.1(2)
S5_2 Fe5_2 Fe8_2 Fe6_2 142.62(11)
Fe6_2 Fe5_2 Fe8_2 Fe6_2 0.0
Fe7_2 Fe5_2 Fe8_2 Fe6_2 -72.11(4)
N5_2 Fe5_2 S5_2 C85_2 10.8(3)
N6_2 Fe5_2 S5_2 C85_2 128.8(3)
N7_2 Fe5_2 S5_2 C85_2 -112.5(3)
Fe6_2 Fe5_2 S5_2 C85_2 72.5(3)
Fe7_2 Fe5_2 S5_2 C85_2 -175.0(2)
Fe8_2 Fe5_2 S5_2 C85_2 -50.2(3)
N6_2 Fe6_2 S6_2 C94_2 31.3(3)
N5_2 Fe6_2 S6_2 C94_2 148.8(3)
N8_2 Fe6_2 S6_2 C94_2 -90.9(3)
Fe5_2 Fe6_2 S6_2 C94_2 91.5(3)
Fe8_2 Fe6_2 S6_2 C94_2 -154.0(3)
Fe7_2 Fe6_2 S6_2 C94_2 -27.4(3)
N7_2 Fe7_2 S7_2 C103_2 -16.2(3)
N8_2 Fe7_2 S7_2 C103_2 -140.0(3)
N6_2 Fe7_2 S7_2 C103_2 103.5(3)
Fe8_2 Fe7_2 S7_2 C103_2 -80.0(3)
Fe5_2 Fe7_2 S7_2 C103_2 46.7(3)
Fe6_2 Fe7_2 S7_2 C103_2 159.9(2)
N8_2 Fe8_2 S8_2 C112_2 -21.8(3)
N7_2 Fe8_2 S8_2 C112_2 -142.5(3)
N5_2 Fe8_2 S8_2 C112_2 101.3(3)
Fe7_2 Fe8_2 S8_2 C112_2 -85.3(2)
Fe6_2 Fe8_2 S8_2 C112_2 41.1(3)
Fe5_2 Fe8_2 S8_2 C112_2 161.0(2)
N6_2 Fe5_2 N5_2 C61_2 -145.1(5)
N7_2 Fe5_2 N5_2 C61_2 118.8(5)
S5_2 Fe5_2 N5_2 C61_2 -17.0(5)
Fe6_2 Fe5_2 N5_2 C61_2 -149.3(5)
Fe7_2 Fe5_2 N5_2 C61_2 166.5(4)
Fe8_2 Fe5_2 N5_2 C61_2 126.1(5)
N6_2 Fe5_2 N5_2 Fe6_2 4.2(2)
N7_2 Fe5_2 N5_2 Fe6_2 -92.0(2)
S5_2 Fe5_2 N5_2 Fe6_2 132.30(12)
Fe6_2 Fe5_2 N5_2 Fe6_2 0.0
Fe7_2 Fe5_2 N5_2 Fe6_2 -44.23(13)
Fe8_2 Fe5_2 N5_2 Fe6_2 -84.7(2)
N6_2 Fe5_2 N5_2 Fe8_2 88.9(2)
N7_2 Fe5_2 N5_2 Fe8_2 -7.3(2)
S5_2 Fe5_2 N5_2 Fe8_2 -143.05(10)
Fe6_2 Fe5_2 N5_2 Fe8_2 84.7(2)
Fe7_2 Fe5_2 N5_2 Fe8_2 40.43(13)
Fe8_2 Fe5_2 N5_2 Fe8_2 0.000(1)
N6_2 Fe6_2 N5_2 C61_2 138.2(6)
N8_2 Fe6_2 N5_2 C61_2 -126.7(6)
S6_2 Fe6_2 N5_2 C61_2 8.0(6)
Fe5_2 Fe6_2 N5_2 C61_2 142.4(7)
Fe8_2 Fe6_2 N5_2 C61_2 -132.2(7)
Fe7_2 Fe6_2 N5_2 C61_2 -174.0(6)
N6_2 Fe6_2 N5_2 Fe5_2 -4.2(2)
N8_2 Fe6_2 N5_2 Fe5_2 90.8(2)
S6_2 Fe6_2 N5_2 Fe5_2 -134.48(11)
Fe5_2 Fe6_2 N5_2 Fe5_2 0.0
Fe8_2 Fe6_2 N5_2 Fe5_2 85.31(15)
Fe7_2 Fe6_2 N5_2 Fe5_2 43.52(13)
N6_2 Fe6_2 N5_2 Fe8_2 -89.5(2)
N8_2 Fe6_2 N5_2 Fe8_2 5.5(2)
S6_2 Fe6_2 N5_2 Fe8_2 140.21(11)
Fe5_2 Fe6_2 N5_2 Fe8_2 -85.31(15)
Fe8_2 Fe6_2 N5_2 Fe8_2 0.0
Fe7_2 Fe6_2 N5_2 Fe8_2 -41.79(13)
N8_2 Fe8_2 N5_2 C61_2 138.8(4)
N7_2 Fe8_2 N5_2 C61_2 -123.5(4)
S8_2 Fe8_2 N5_2 C61_2 3.9(5)
Fe7_2 Fe8_2 N5_2 C61_2 -172.1(4)
Fe6_2 Fe8_2 N5_2 C61_2 144.5(5)
Fe5_2 Fe8_2 N5_2 C61_2 -130.8(5)
N8_2 Fe8_2 N5_2 Fe5_2 -90.3(2)
N7_2 Fe8_2 N5_2 Fe5_2 7.4(2)
S8_2 Fe8_2 N5_2 Fe5_2 134.74(11)
Fe7_2 Fe8_2 N5_2 Fe5_2 -41.29(14)
Fe6_2 Fe8_2 N5_2 Fe5_2 -84.7(2)
Fe5_2 Fe8_2 N5_2 Fe5_2 0.000(1)
N8_2 Fe8_2 N5_2 Fe6_2 -5.6(2)
N7_2 Fe8_2 N5_2 Fe6_2 92.0(2)
S8_2 Fe8_2 N5_2 Fe6_2 -140.60(11)
Fe7_2 Fe8_2 N5_2 Fe6_2 43.38(13)
Fe6_2 Fe8_2 N5_2 Fe6_2 0.0
Fe5_2 Fe8_2 N5_2 Fe6_2 84.7(2)
N5_2 Fe5_2 N6_2 C67_2 135.9(5)
N7_2 Fe5_2 N6_2 C67_2 -128.3(5)
S5_2 Fe5_2 N6_2 C67_2 4.6(5)
Fe6_2 Fe5_2 N6_2 C67_2 140.1(6)
Fe7_2 Fe5_2 N6_2 C67_2 -134.1(6)
Fe8_2 Fe5_2 N6_2 C67_2 -176.0(5)
N5_2 Fe5_2 N6_2 Fe6_2 -4.2(2)
N7_2 Fe5_2 N6_2 Fe6_2 91.6(2)
S5_2 Fe5_2 N6_2 Fe6_2 -135.58(11)
Fe6_2 Fe5_2 N6_2 Fe6_2 0.0
Fe7_2 Fe5_2 N6_2 Fe6_2 85.8(2)
Fe8_2 Fe5_2 N6_2 Fe6_2 43.90(13)
N5_2 Fe5_2 N6_2 Fe7_2 -90.0(2)
N7_2 Fe5_2 N6_2 Fe7_2 5.8(2)
S5_2 Fe5_2 N6_2 Fe7_2 138.62(11)
Fe6_2 Fe5_2 N6_2 Fe7_2 -85.8(2)
Fe7_2 Fe5_2 N6_2 Fe7_2 0.0
Fe8_2 Fe5_2 N6_2 Fe7_2 -41.90(13)
N5_2 Fe6_2 N6_2 C67_2 -141.2(5)
N8_2 Fe6_2 N6_2 C67_2 123.4(5)
S6_2 Fe6_2 N6_2 C67_2 -12.4(6)
Fe5_2 Fe6_2 N6_2 C67_2 -145.4(6)
Fe8_2 Fe6_2 N6_2 C67_2 170.6(5)
Fe7_2 Fe6_2 N6_2 C67_2 130.1(6)
N5_2 Fe6_2 N6_2 Fe5_2 4.2(2)
N8_2 Fe6_2 N6_2 Fe5_2 -91.2(2)
S6_2 Fe6_2 N6_2 Fe5_2 132.95(11)
Fe5_2 Fe6_2 N6_2 Fe5_2 0.0
Fe8_2 Fe6_2 N6_2 Fe5_2 -44.00(13)
Fe7_2 Fe6_2 N6_2 Fe5_2 -84.5(2)
N5_2 Fe6_2 N6_2 Fe7_2 88.7(2)
N8_2 Fe6_2 N6_2 Fe7_2 -6.6(2)
S6_2 Fe6_2 N6_2 Fe7_2 -142.51(11)
Fe5_2 Fe6_2 N6_2 Fe7_2 84.5(2)
Fe8_2 Fe6_2 N6_2 Fe7_2 40.53(14)
Fe7_2 Fe6_2 N6_2 Fe7_2 0.000(1)
N7_2 Fe7_2 N6_2 C67_2 136.7(5)
N8_2 Fe7_2 N6_2 C67_2 -126.3(5)
S7_2 Fe7_2 N6_2 C67_2 3.5(5)
Fe8_2 Fe7_2 N6_2 C67_2 -174.5(5)
Fe5_2 Fe7_2 N6_2 C67_2 142.5(5)
Fe6_2 Fe7_2 N6_2 C67_2 -133.1(5)
N7_2 Fe7_2 N6_2 Fe5_2 -5.9(2)
N8_2 Fe7_2 N6_2 Fe5_2 91.1(2)
S7_2 Fe7_2 N6_2 Fe5_2 -138.99(11)
Fe8_2 Fe7_2 N6_2 Fe5_2 42.97(14)
Fe5_2 Fe7_2 N6_2 Fe5_2 0.0
Fe6_2 Fe7_2 N6_2 Fe5_2 84.4(2)
N7_2 Fe7_2 N6_2 Fe6_2 -90.3(2)
N8_2 Fe7_2 N6_2 Fe6_2 6.7(2)
S7_2 Fe7_2 N6_2 Fe6_2 136.58(11)
Fe8_2 Fe7_2 N6_2 Fe6_2 -41.46(14)
Fe5_2 Fe7_2 N6_2 Fe6_2 -84.4(2)
Fe6_2 Fe7_2 N6_2 Fe6_2 0.0
N8_2 Fe7_2 N7_2 C73_2 132.8(6)
N6_2 Fe7_2 N7_2 C73_2 -131.9(6)
S7_2 Fe7_2 N7_2 C73_2 -1.5(6)
Fe8_2 Fe7_2 N7_2 C73_2 137.2(6)
Fe5_2 Fe7_2 N7_2 C73_2 -137.7(6)
Fe6_2 Fe7_2 N7_2 C73_2 -179.2(5)
N8_2 Fe7_2 N7_2 Fe8_2 -4.4(2)
N6_2 Fe7_2 N7_2 Fe8_2 90.8(2)
S7_2 Fe7_2 N7_2 Fe8_2 -138.74(11)
Fe8_2 Fe7_2 N7_2 Fe8_2 0.0
Fe5_2 Fe7_2 N7_2 Fe8_2 85.0(2)
Fe6_2 Fe7_2 N7_2 Fe8_2 43.60(13)
N8_2 Fe7_2 N7_2 Fe5_2 -89.5(2)
N6_2 Fe7_2 N7_2 Fe5_2 5.8(2)
S7_2 Fe7_2 N7_2 Fe5_2 136.21(11)
Fe8_2 Fe7_2 N7_2 Fe5_2 -85.0(2)
Fe5_2 Fe7_2 N7_2 Fe5_2 0.0
Fe6_2 Fe7_2 N7_2 Fe5_2 -41.45(13)
N8_2 Fe8_2 N7_2 C73_2 -135.3(5)
N5_2 Fe8_2 N7_2 C73_2 128.1(5)
S8_2 Fe8_2 N7_2 C73_2 -2.1(5)
Fe7_2 Fe8_2 N7_2 C73_2 -139.8(6)
Fe6_2 Fe8_2 N7_2 C73_2 176.0(5)
Fe5_2 Fe8_2 N7_2 C73_2 135.3(6)
N8_2 Fe8_2 N7_2 Fe7_2 4.5(2)
N5_2 Fe8_2 N7_2 Fe7_2 -92.1(2)
S8_2 Fe8_2 N7_2 Fe7_2 137.74(11)
Fe7_2 Fe8_2 N7_2 Fe7_2 0.0
Fe6_2 Fe8_2 N7_2 Fe7_2 -44.23(13)
Fe5_2 Fe8_2 N7_2 Fe7_2 -84.9(2)
N8_2 Fe8_2 N7_2 Fe5_2 89.4(2)
N5_2 Fe8_2 N7_2 Fe5_2 -7.3(2)
S8_2 Fe8_2 N7_2 Fe5_2 -137.38(11)
Fe7_2 Fe8_2 N7_2 Fe5_2 84.9(2)
Fe6_2 Fe8_2 N7_2 Fe5_2 40.65(14)
Fe5_2 Fe8_2 N7_2 Fe5_2 0.000(1)
N5_2 Fe5_2 N7_2 C73_2 -128.5(5)
N6_2 Fe5_2 N7_2 C73_2 134.9(5)
S5_2 Fe5_2 N7_2 C73_2 6.3(5)
Fe6_2 Fe5_2 N7_2 C73_2 -176.9(4)
Fe7_2 Fe5_2 N7_2 C73_2 140.7(5)
Fe8_2 Fe5_2 N7_2 C73_2 -135.9(5)
N5_2 Fe5_2 N7_2 Fe7_2 90.7(2)
N6_2 Fe5_2 N7_2 Fe7_2 -5.9(2)
S5_2 Fe5_2 N7_2 Fe7_2 -134.44(12)
Fe6_2 Fe5_2 N7_2 Fe7_2 42.39(14)
Fe7_2 Fe5_2 N7_2 Fe7_2 0.0
Fe8_2 Fe5_2 N7_2 Fe7_2 83.4(2)
N5_2 Fe5_2 N7_2 Fe8_2 7.4(2)
N6_2 Fe5_2 N7_2 Fe8_2 -89.2(2)
S5_2 Fe5_2 N7_2 Fe8_2 142.17(11)
Fe6_2 Fe5_2 N7_2 Fe8_2 -41.00(14)
Fe7_2 Fe5_2 N7_2 Fe8_2 -83.4(2)
Fe8_2 Fe5_2 N7_2 Fe8_2 0.000(1)
N7_2 Fe8_2 N8_2 C79_2 136.8(5)
N5_2 Fe8_2 N8_2 C79_2 -127.6(5)
S8_2 Fe8_2 N8_2 C79_2 6.7(5)
Fe7_2 Fe8_2 N8_2 C79_2 141.3(5)
Fe6_2 Fe8_2 N8_2 C79_2 -133.2(5)
Fe5_2 Fe8_2 N8_2 C79_2 -175.0(4)
N7_2 Fe8_2 N8_2 Fe7_2 -4.4(2)
N5_2 Fe8_2 N8_2 Fe7_2 91.1(2)
S8_2 Fe8_2 N8_2 Fe7_2 -134.57(11)
Fe7_2 Fe8_2 N8_2 Fe7_2 0.0
Fe6_2 Fe8_2 N8_2 Fe7_2 85.5(2)
Fe5_2 Fe8_2 N8_2 Fe7_2 43.72(12)
N7_2 Fe8_2 N8_2 Fe6_2 -90.0(2)
N5_2 Fe8_2 N8_2 Fe6_2 5.6(2)
S8_2 Fe8_2 N8_2 Fe6_2 139.92(11)
Fe7_2 Fe8_2 N8_2 Fe6_2 -85.5(2)
Fe6_2 Fe8_2 N8_2 Fe6_2 0.0
Fe5_2 Fe8_2 N8_2 Fe6_2 -41.78(13)
N7_2 Fe7_2 N8_2 C79_2 -134.8(5)
N6_2 Fe7_2 N8_2 C79_2 129.2(5)
S7_2 Fe7_2 N8_2 C79_2 0.8(6)
Fe8_2 Fe7_2 N8_2 C79_2 -139.2(6)
Fe5_2 Fe7_2 N8_2 C79_2 176.9(5)
Fe6_2 Fe7_2 N8_2 C79_2 135.8(6)
N7_2 Fe7_2 N8_2 Fe8_2 4.5(2)
N6_2 Fe7_2 N8_2 Fe8_2 -91.6(2)
S7_2 Fe7_2 N8_2 Fe8_2 140.00(11)
Fe8_2 Fe7_2 N8_2 Fe8_2 0.0
Fe5_2 Fe7_2 N8_2 Fe8_2 -43.86(13)
Fe6_2 Fe7_2 N8_2 Fe8_2 -85.0(2)
N7_2 Fe7_2 N8_2 Fe6_2 89.5(2)
N6_2 Fe7_2 N8_2 Fe6_2 -6.6(2)
S7_2 Fe7_2 N8_2 Fe6_2 -135.00(11)
Fe8_2 Fe7_2 N8_2 Fe6_2 85.0(2)
Fe5_2 Fe7_2 N8_2 Fe6_2 41.14(14)
Fe6_2 Fe7_2 N8_2 Fe6_2 0.0
N6_2 Fe6_2 N8_2 C79_2 -133.7(5)
N5_2 Fe6_2 N8_2 C79_2 130.4(5)
S6_2 Fe6_2 N8_2 C79_2 -0.3(5)
Fe5_2 Fe6_2 N8_2 C79_2 178.2(4)
Fe8_2 Fe6_2 N8_2 C79_2 136.0(5)
Fe7_2 Fe6_2 N8_2 C79_2 -140.4(5)
N6_2 Fe6_2 N8_2 Fe8_2 90.3(2)
N5_2 Fe6_2 N8_2 Fe8_2 -5.6(2)
S6_2 Fe6_2 N8_2 Fe8_2 -136.30(12)
Fe5_2 Fe6_2 N8_2 Fe8_2 42.19(13)
Fe8_2 Fe6_2 N8_2 Fe8_2 0.0
Fe7_2 Fe6_2 N8_2 Fe8_2 83.6(2)
N6_2 Fe6_2 N8_2 Fe7_2 6.7(2)
N5_2 Fe6_2 N8_2 Fe7_2 -89.2(2)
S6_2 Fe6_2 N8_2 Fe7_2 140.09(11)
Fe5_2 Fe6_2 N8_2 Fe7_2 -41.42(14)
Fe8_2 Fe6_2 N8_2 Fe7_2 -83.6(2)
Fe7_2 Fe6_2 N8_2 Fe7_2 0.000(1)
Fe5_2 N5_2 C61_2 C62_2 -55.4(8)
Fe6_2 N5_2 C61_2 C62_2 174.0(5)
Fe8_2 N5_2 C61_2 C62_2 53.8(7)
Fe5_2 N5_2 C61_2 C66_2 123.7(5)
Fe6_2 N5_2 C61_2 C66_2 -6.9(9)
Fe8_2 N5_2 C61_2 C66_2 -127.1(5)
C66_2 C61_2 C62_2 C63_2 1.9(10)
N5_2 C61_2 C62_2 C63_2 -178.9(6)
C61_2 C62_2 C63_2 C64_2 -1.7(10)
C62_2 C63_2 C64_2 C65_2 0.7(11)
C63_2 C64_2 C65_2 C66_2 0.1(12)
C64_2 C65_2 C66_2 C61_2 0.1(11)
C62_2 C61_2 C66_2 C65_2 -1.2(10)
N5_2 C61_2 C66_2 C65_2 179.7(6)
Fe5_2 N6_2 C67_2 C68_2 -17.1(8)
Fe6_2 N6_2 C67_2 C68_2 109.3(6)
Fe7_2 N6_2 C67_2 C68_2 -137.6(5)
Fe5_2 N6_2 C67_2 C72_2 161.1(4)
Fe6_2 N6_2 C67_2 C72_2 -72.5(7)
Fe7_2 N6_2 C67_2 C72_2 40.6(7)
C72_2 C67_2 C68_2 C69_2 -1.0(9)
N6_2 C67_2 C68_2 C69_2 177.2(5)
C67_2 C68_2 C69_2 C70_2 -1.3(9)
C68_2 C69_2 C70_2 C71_2 2.5(9)
C69_2 C70_2 C71_2 C72_2 -1.3(10)
C70_2 C71_2 C72_2 C67_2 -1.0(9)
C68_2 C67_2 C72_2 C71_2 2.1(8)
N6_2 C67_2 C72_2 C71_2 -176.1(5)
Fe7_2 N7_2 C73_2 C78_2 -88.9(7)
Fe8_2 N7_2 C73_2 C78_2 31.6(8)
Fe5_2 N7_2 C73_2 C78_2 149.1(5)
Fe7_2 N7_2 C73_2 C74_2 91.1(7)
Fe8_2 N7_2 C73_2 C74_2 -148.5(5)
Fe5_2 N7_2 C73_2 C74_2 -30.9(8)
C78_2 C73_2 C74_2 C75_2 -1.3(10)
N7_2 C73_2 C74_2 C75_2 178.8(6)
C73_2 C74_2 C75_2 C76_2 -1.5(10)
C74_2 C75_2 C76_2 C77_2 3.4(11)
C75_2 C76_2 C77_2 C78_2 -2.6(11)
C74_2 C73_2 C78_2 C77_2 2.1(9)
N7_2 C73_2 C78_2 C77_2 -178.0(6)
C76_2 C77_2 C78_2 C73_2 -0.2(11)
Fe8_2 N8_2 C79_2 C84_2 75.7(7)
Fe7_2 N8_2 C79_2 C84_2 -161.5(4)
Fe6_2 N8_2 C79_2 C84_2 -40.6(8)
Fe8_2 N8_2 C79_2 C80_2 -103.4(6)
Fe7_2 N8_2 C79_2 C80_2 19.4(8)
Fe6_2 N8_2 C79_2 C80_2 140.3(5)
C84_2 C79_2 C80_2 C81_2 3.4(9)
N8_2 C79_2 C80_2 C81_2 -177.5(6)
C79_2 C80_2 C81_2 C82_2 -0.8(10)
C80_2 C81_2 C82_2 C83_2 -2.3(11)
C81_2 C82_2 C83_2 C84_2 2.7(11)
C82_2 C83_2 C84_2 C79_2 0.1(10)
N8_2 C79_2 C84_2 C83_2 177.8(6)
C80_2 C79_2 C84_2 C83_2 -3.1(9)
Fe5_2 S5_2 C85_2 C90_2 107.0(5)
Fe5_2 S5_2 C85_2 C86_2 -74.8(5)
C90_2 C85_2 C86_2 C87_2 0.9(10)
S5_2 C85_2 C86_2 C87_2 -177.2(5)
C90_2 C85_2 C86_2 C91_2 -178.9(6)
S5_2 C85_2 C86_2 C91_2 3.0(9)
C85_2 C86_2 C87_2 C88_2 -1.3(10)
C91_2 C86_2 C87_2 C88_2 178.5(7)
C86_2 C87_2 C88_2 C89_2 1.0(11)
C86_2 C87_2 C88_2 C92_2 -178.4(7)
C87_2 C88_2 C89_2 C90_2 -0.4(11)
C92_2 C88_2 C89_2 C90_2 179.0(7)
C88_2 C89_2 C90_2 C85_2 0.1(10)
C88_2 C89_2 C90_2 C93_2 178.4(6)
C86_2 C85_2 C90_2 C89_2 -0.4(10)
S5_2 C85_2 C90_2 C89_2 177.8(5)
C86_2 C85_2 C90_2 C93_2 -178.6(6)
S5_2 C85_2 C90_2 C93_2 -0.4(9)
Fe6_2 S6_2 C94_2 C99_2 -96.1(5)
Fe6_2 S6_2 C94_2 C95_2 87.2(5)
C99_2 C94_2 C95_2 C96_2 3.2(9)
S6_2 C94_2 C95_2 C96_2 180.0(5)
C99_2 C94_2 C95_2 C100_2 -177.8(6)
S6_2 C94_2 C95_2 C100_2 -1.0(8)
C94_2 C95_2 C96_2 C97_2 -2.3(10)
C100_2 C95_2 C96_2 C97_2 178.6(6)
C95_2 C96_2 C97_2 C98_2 -0.2(10)
C95_2 C96_2 C97_2 C101_2 176.4(6)
C96_2 C97_2 C98_2 C99_2 2.0(10)
C101_2 C97_2 C98_2 C99_2 -174.6(6)
C97_2 C98_2 C99_2 C94_2 -1.0(9)
C97_2 C98_2 C99_2 C102_2 178.3(6)
C95_2 C94_2 C99_2 C98_2 -1.7(9)
S6_2 C94_2 C99_2 C98_2 -178.4(4)
C95_2 C94_2 C99_2 C102_2 179.0(5)
S6_2 C94_2 C99_2 C102_2 2.3(8)
Fe7_2 S7_2 C103_2 C108_2 -83.4(5)
Fe7_2 S7_2 C103_2 C104_2 100.3(5)
C108_2 C103_2 C104_2 C105_2 1.9(10)
S7_2 C103_2 C104_2 C105_2 178.2(5)
C108_2 C103_2 C104_2 C109_2 -179.0(7)
S7_2 C103_2 C104_2 C109_2 -2.7(9)
C103_2 C104_2 C105_2 C106_2 -0.3(11)
C109_2 C104_2 C105_2 C106_2 -179.4(7)
C104_2 C105_2 C106_2 C107_2 -2.2(12)
C104_2 C105_2 C106_2 C110_2 176.7(7)
C105_2 C106_2 C107_2 C108_2 3.3(11)
C110_2 C106_2 C107_2 C108_2 -175.7(6)
C104_2 C103_2 C108_2 C107_2 -0.9(10)
S7_2 C103_2 C108_2 C107_2 -177.1(5)
C104_2 C103_2 C108_2 C111_2 179.8(6)
S7_2 C103_2 C108_2 C111_2 3.6(9)
C106_2 C107_2 C108_2 C103_2 -1.7(10)
C106_2 C107_2 C108_2 C111_2 177.5(7)
Fe8_2 S8_2 C112_2 C113_2 97.4(5)
Fe8_2 S8_2 C112_2 C117_2 -85.1(5)
C117_2 C112_2 C113_2 C114_2 -0.9(9)
S8_2 C112_2 C113_2 C114_2 176.7(5)
C117_2 C112_2 C113_2 C120_2 179.4(6)
S8_2 C112_2 C113_2 C120_2 -3.0(8)
C112_2 C113_2 C114_2 C115_2 0.6(10)
C120_2 C113_2 C114_2 C115_2 -179.7(6)
C113_2 C114_2 C115_2 C116_2 -0.9(10)
C113_2 C114_2 C115_2 C119_2 179.6(7)
C114_2 C115_2 C116_2 C117_2 1.7(10)
C119_2 C115_2 C116_2 C117_2 -178.8(7)
C115_2 C116_2 C117_2 C112_2 -2.0(10)
C115_2 C116_2 C117_2 C118_2 176.7(6)
C113_2 C112_2 C117_2 C116_2 1.6(9)
S8_2 C112_2 C117_2 C116_2 -176.0(5)
C113_2 C112_2 C117_2 C118_2 -177.1(6)
S8_2 C112_2 C117_2 C118_2 5.3(9)
C126_3 C121_3 C122_3 C123_3 2.4(17)
C121_3 C122_3 C123_3 C124_3 -5.4(20)
C122_3 C123_3 C124_3 C125_3 4.4(17)
C123_3 C124_3 C125_3 C126_3 -0.8(15)
C122_3 C121_3 C126_3 C125_3 1.4(14)
C124_3 C125_3 C126_3 C121_3 -2.2(15)
C132_4 C127_4 C128_4 C129_4 -0.4(18)
C127_4 C128_4 C129_4 C130_4 0.3(17)
C128_4 C129_4 C130_4 C131_4 0.8(15)
C129_4 C130_4 C131_4 C132_4 -1.7(14)
C130_4 C131_4 C132_4 C127_4 1.5(16)
C128_4 C127_4 C132_4 C131_4 -0.5(17)
C138_5 C133_5 C134_5 C135_5 0.0(11)
C133_5 C134_5 C135_5 C136_5 -0.8(11)
C134_5 C135_5 C136_5 C137_5 1.3(11)
C135_5 C136_5 C137_5 C138_5 -0.9(11)
C134_5 C133_5 C138_5 C137_5 0.3(12)
C136_5 C137_5 C138_5 C133_5 0.1(12)
